data_7130158
loop_
_publ_author_name
'Velkos, Georgios'
'Yang, Wei'
'Yao, Yang-Rong'
'Sudarkova, Svetlana M.'
'Liu, Fupin'
'Avdoshenko, Stanislav'
'Chen, Ning'
'Popov, Alexey A.'

_publ_section_title
;
 Metallofullerene single-molecule magnet Dy2O@C2v(5)-C80 with a strong
 antiferromagnetic Dy&#x00B7;&#x00B7;&#x00B7;Dy coupling
;
_journal_name_full 'Chemical Communications'
_journal_paper_doi 10.1039/D1CC07176A
_journal_year 2022
_chemical_formula_moiety 'Dy0.735 O, 1.232(Dy), C80, C36 H44 N4 Ni'
_chemical_formula_sum 'C116 H44 Dy1.97 N4 Ni O'
_chemical_formula_weight 1888.79
_space_group_crystal_system monoclinic
_space_group_IT_number 14
_space_group_name_Hall '-P 2ybc'
_space_group_name_H-M_alt 'P 1 21/c 1'
_atom_sites_solution_hydrogens geom
_audit_block_doi 10.5517/ccdc.csd.cc27zt35
_audit_creation_date 2021-12-08
_audit_creation_method
;
Olex2 1.3
(compiled 2020.07.31 svn.rc2a77460 for OlexSys, GUI svn.r6145)
;
_audit_update_record
;
2021-12-21 deposited with the CCDC.	2022-05-27 downloaded from the CCDC.
;
_cell_angle_alpha 90
_cell_angle_beta 107.35(3)
_cell_angle_gamma 90
_cell_formula_units_Z 4
_cell_length_a 17.757(4)
_cell_length_b 16.954(3)
_cell_length_c 26.591(5)
_cell_measurement_reflns_used 13387
_cell_measurement_temperature 100
_cell_measurement_theta_max 25.027
_cell_measurement_theta_min 1.444
_cell_volume 7641(3)
_computing_molecular_graphics 'Olex2 1.3 (Dolomanov et al., 2009)'
_computing_publication_material 'Olex2 1.3 (Dolomanov et al., 2009)'
_computing_structure_refinement 'SHELXL 2018/3 (Sheldrick, 2015)'
_computing_structure_solution 'SHELXT 2014/5 (Sheldrick, 2014)'
_diffrn_ambient_temperature 100
_diffrn_measured_fraction_theta_full 0.992
_diffrn_measured_fraction_theta_max 0.992
_diffrn_measurement_device_type 'Bruker P4'
_diffrn_measurement_method '\w scans'
_diffrn_radiation_type synchrotron
_diffrn_radiation_wavelength 0.71073
_diffrn_reflns_av_R_equivalents 0.1117
_diffrn_reflns_av_unetI/netI 0.0950
_diffrn_reflns_Laue_measured_fraction_full 0.992
_diffrn_reflns_Laue_measured_fraction_max 0.992
_diffrn_reflns_limit_h_max 20
_diffrn_reflns_limit_h_min -20
_diffrn_reflns_limit_k_max 19
_diffrn_reflns_limit_k_min 0
_diffrn_reflns_limit_l_max 30
_diffrn_reflns_limit_l_min -30
_diffrn_reflns_number 22828
_diffrn_reflns_point_group_measured_fraction_full 0.992
_diffrn_reflns_point_group_measured_fraction_max 0.992
_diffrn_reflns_theta_full 24.407
_diffrn_reflns_theta_max 24.407
_diffrn_reflns_theta_min 1.444
_exptl_absorpt_coefficient_mu 2.216
_exptl_absorpt_correction_T_max 0.876
_exptl_absorpt_correction_T_min 0.808
_exptl_absorpt_correction_type multi-scan
_exptl_crystal_colour 'clear dark black'
_exptl_crystal_colour_lustre clear
_exptl_crystal_colour_modifier dark
_exptl_crystal_colour_primary black
_exptl_crystal_density_diffrn 1.642
_exptl_crystal_description block
_exptl_crystal_F_000 3737
_exptl_crystal_size_max 0.1
_exptl_crystal_size_mid 0.08
_exptl_crystal_size_min 0.06
_platon_squeeze_details
;
TITL aa P -1 R = 0.16 New: P21/c
CELL   17.7570   16.9540   26.5910     90.00    107.35     90.00
SPGR P21/c
# Solvent Accessible Volume =      1411
# Electrons Found in S.A.V. =       464
# Note: Atoms in Void are Labelled as Cxxx and Qxxx for all Others
C101 0.249 0.425 0.209 !      16.67 eA-3
C102 0.765 0.095 0.299 !      15.15 eA-3
C103 0.670 0.077 0.148 !       7.11 eA-3
C104 0.598 0.936 0.108 !       6.94 eA-3
C105 0.594 0.079 0.117 !       6.89 eA-3
C106 0.673 0.934 0.139 !       6.39 eA-3
C107 0.289 0.999 0.841 !       6.08 eA-3
C108 0.557 0.012 0.099 !       5.71 eA-3
C109 0.243 0.995 0.708 !       5.26 eA-3
C110 0.757 1.005 0.292 !       5.26 eA-3
C111 0.921 0.997 0.502 !       4.95 eA-3
C112 0.022 0.500 0.949 !       4.44 eA-3
C113 0.053 0.518 0.046 !       3.96 eA-3
Q114 0.083 0.973 0.044 !       3.49 eA-3
Q115 0.250 0.919 0.413 !       2.58 eA-3
Q116 0.601 0.080 0.552 !       2.44 eA-3
Q117 0.737 0.736 0.183 !       1.98 eA-3
Q118 0.808 0.590 0.342 !       1.96 eA-3
Q119 0.405 0.077 0.444 !       1.94 eA-3
Q120 0.782 0.482 0.237 !       1.89 eA-3
Q121 0.504 0.995 0.095 !       1.83 eA-3
Q122 0.427 0.950 0.344 !       1.75 eA-3
Q123 0.114 0.093 0.219 !       1.74 eA-3
Q124 0.630 0.081 0.649 !       1.69 eA-3
C125 0.247 0.960 0.669 !       1.68 eA-3
Q126 0.139 0.971 0.178 !       1.66 eA-3
Q127 0.441 0.434 0.129 !       1.65 eA-3
Q128 0.437 0.576 0.138 !       1.56 eA-3
Q129 0.064 0.469 0.549 !       1.53 eA-3
Q130 0.262 0.800 0.344 !       1.48 eA-3
Q131 0.412 0.314 0.711 !       1.47 eA-3
Q132 0.423 0.492 0.201 !       1.46 eA-3
Q133 0.246 0.973 0.142 !       1.44 eA-3
C134 0.763 0.501 0.632 !       1.44 eA-3
Q135 0.685 0.451 0.152 !       1.44 eA-3
Q136 0.482 0.315 0.822 !       1.41 eA-3
Q137 0.480 0.523 0.069 !       1.36 eA-3
Q138 0.309 0.028 0.448 !       1.35 eA-3
C139 0.232 0.500 0.322 !       1.29 eA-3
Q140 0.614 0.281 0.171 !       1.28 eA-3
Q141 0.321 0.096 0.142 !       1.27 eA-3
Q142 0.660 0.715 0.262 !       1.25 eA-3
Q143 0.512 0.323 0.184 !       1.25 eA-3
C144 0.748 0.496 0.837 !       1.25 eA-3
Q145 0.812 0.699 0.286 !       1.24 eA-3
Q146 0.734 0.298 0.263 !       1.22 eA-3
Q147 0.200 0.374 0.867 !       1.20 eA-3
Q148 0.446 0.486 0.826 !       1.20 eA-3
Q149 0.984 1.001 0.320 !       1.18 eA-3
Q150 0.151 0.849 0.239 !       1.18 eA-3
Q151 0.500 0.857 0.601 !       1.16 eA-3
C152 0.123 0.030 0.716 !       1.13 eA-3
Q153 0.587 0.499 0.462 !       1.10 eA-3
Q154 0.527 0.161 0.600 !       1.05 eA-3
Q155 0.343 0.262 0.773 !       1.05 eA-3
C156 0.998 0.504 0.897 !       1.05 eA-3
Q157 0.331 0.815 0.393 !       1.04 eA-3
Q158 0.904 0.265 0.433 !       1.04 eA-3
Q159 0.737 0.078 0.750 !       1.03 eA-3
Q160 0.065 0.014 0.413 !       1.03 eA-3
C161 0.576 0.626 0.595 !       1.02 eA-3
Q162 0.656 0.264 0.237 !       1.02 eA-3
Q163 0.781 1.001 0.103 !       1.02 eA-3
Q164 0.737 0.326 0.732 !       1.01 eA-3
Q165 0.734 0.926 0.088 !       1.01 eA-3
Q166 0.485 0.888 0.216 !       1.01 eA-3
Q167 0.682 0.550 0.360 !       1.00 eA-3
Q168 0.498 0.124 0.605 !       1.00 eA-3
C169 1.002 0.014 0.500 !       0.99 eA-3
Q170 0.753 0.544 0.594 !       0.98 eA-3
C171 0.878 0.016 0.282 !       0.97 eA-3
Q172 0.248 0.548 0.399 !       0.96 eA-3
Q173 0.802 0.454 0.475 !       0.96 eA-3
Q174 0.905 0.457 0.245 !       0.95 eA-3
Q175 0.342 0.014 0.366 !       0.95 eA-3
Q176 0.189 0.519 0.289 !       0.95 eA-3
Q177 0.334 0.401 0.219 !       0.94 eA-3
Q178 0.986 0.949 0.937 !       0.94 eA-3
Q179 0.176 0.549 0.313 !       0.93 eA-3
C180 0.394 0.506 0.368 !       0.92 eA-3
Q181 0.902 0.534 0.202 !       0.92 eA-3
Q182 0.695 0.121 0.172 !       0.92 eA-3
Q183 0.765 0.365 0.312 !       0.91 eA-3
Q184 0.715 0.502 0.266 !       0.91 eA-3
Q185 0.113 0.594 0.454 !       0.90 eA-3
Q186 0.716 0.503 0.922 !       0.90 eA-3
Q187 0.537 0.453 0.723 !       0.90 eA-3
Q188 0.268 0.473 0.155 !       0.89 eA-3
C189 0.026 0.998 0.632 !       0.89 eA-3
Q190 0.404 0.811 0.378 !       0.89 eA-3
Q191 0.855 0.940 0.974 !       0.88 eA-3
Q192 0.217 0.408 0.081 !       0.88 eA-3
Q193 0.997 0.504 0.140 !       0.88 eA-3
Q194 0.795 0.062 0.454 !       0.88 eA-3
Q195 0.662 0.668 0.103 !       0.88 eA-3
Q196 0.983 0.441 0.109 !       0.87 eA-3
Q197 0.967 0.598 0.406 !       0.86 eA-3
Q198 0.474 0.913 0.733 !       0.86 eA-3
Q199 0.044 0.424 0.560 !       0.85 eA-3
;
_refine_diff_density_max 2.811
_refine_diff_density_min -1.960
_refine_diff_density_rms 0.199
_refine_ls_extinction_method none
_refine_ls_goodness_of_fit_ref 1.168
_refine_ls_hydrogen_treatment constr
_refine_ls_matrix_type full
_refine_ls_number_parameters 1207
_refine_ls_number_reflns 12494
_refine_ls_number_restraints 1438
_refine_ls_restrained_S_all 1.178
_refine_ls_R_factor_all 0.1613
_refine_ls_R_factor_gt 0.1492
_refine_ls_shift/su_max 0.076
_refine_ls_shift/su_mean 0.002
_refine_ls_structure_factor_coef Fsqd
_refine_ls_weighting_details 'w=1/[\s^2^(Fo^2^)+(0.1000P)^2^+110.0000P] where P=(Fo^2^+2Fc^2^)/3'
_refine_ls_weighting_scheme calc
_refine_ls_wR_factor_gt 0.3365
_refine_ls_wR_factor_ref 0.3428
_reflns_Friedel_coverage 0.000
_reflns_number_gt 11016
_reflns_number_total 12494
_reflns_threshold_expression 'I > 2\s(I)'
_cod_data_source_file d1cc07176a2.cif
_cod_data_source_block aa_sq
_cod_database_code 7130158
_shelx_shelxl_version_number 2018/3
_shelx_space_group_comment
;
The symmetry employed for this shelxl refinement is uniquely defined
by the following loop, which should always be used as a source of
symmetry information in preference to the above space-group names.
They are only intended as comments.
;
_shelx_estimated_absorpt_t_max 0.879
_shelx_estimated_absorpt_t_min 0.809
_olex2_refinement_description
;
1. Fixed Uiso
 At 1.2 times of:
  All C(H) groups, All C(H,H) groups
 At 1.5 times of:
  All C(H,H,H) groups
2. Restrained distances
 C59-C37
 1.38 with sigma of 0.01
 C73-C56 \\sim C56-C55 \\sim C55-C54 \\sim C54-C72 \\sim C72-C73
 with sigma of 0.02
 C73-C55 \\sim C73-C54 \\sim C56-C54 \\sim C56-C72 \\sim C55-C72
 with sigma of 0.02
 C33-C34 \\sim C34-C14 \\sim C14-C13 \\sim C13-C32 \\sim C32-C33
 with sigma of 0.02
 C33-C14 \\sim C33-C13 \\sim C34-C13 \\sim C34-C32 \\sim C14-C32
 with sigma of 0.02
 C3-C4 \\sim C4-C5 \\sim C5-C1 \\sim C1-C2 \\sim C2-C3
 with sigma of 0.02
 C3-C5 \\sim C3-C1 \\sim C4-C1 \\sim C4-C2 \\sim C5-C2
 with sigma of 0.02
 C19-C40 \\sim C40-C41 \\sim C41-C21 \\sim C21-C20 \\sim C20-C19
 with sigma of 0.02
 C19-C41 \\sim C19-C21 \\sim C40-C21 \\sim C40-C20 \\sim C41-C20
 with sigma of 0.02
 C37-C38 \\sim C38-C17 \\sim C17-C16 \\sim C16-C36 \\sim C36-C37
 with sigma of 0.02
 C37-C17 \\sim C37-C16 \\sim C38-C16 \\sim C38-C36 \\sim C17-C36
 with sigma of 0.02
 C52-C53 \\sim C53-C31 \\sim C31-C30 \\sim C30-C29 \\sim C29-C52
 with sigma of 0.02
 C52-C31 \\sim C52-C30 \\sim C53-C30 \\sim C53-C29 \\sim C31-C29
 with sigma of 0.02
 C76-C60 \\sim C60-C59 \\sim C59-C58 \\sim C58-C75 \\sim C75-C76
 with sigma of 0.02
 C76-C59 \\sim C76-C58 \\sim C60-C58 \\sim C60-C75 \\sim C59-C75
 with sigma of 0.02
 C64-C43 \\sim C43-C42 \\sim C42-C62 \\sim C62-C63 \\sim C63-C64
 with sigma of 0.02
 C64-C42 \\sim C64-C62 \\sim C43-C62 \\sim C43-C63 \\sim C42-C63
 with sigma of 0.02
 C66-C67 \\sim C67-C47 \\sim C47-C46 \\sim C46-C45 \\sim C45-C66
 with sigma of 0.02
 C66-C47 \\sim C66-C46 \\sim C67-C46 \\sim C67-C45 \\sim C47-C45
 with sigma of 0.02
 C25-C8 \\sim C8-C7 \\sim C7-C23 \\sim C23-C24 \\sim C24-C25
 with sigma of 0.02
 C25-C7 \\sim C25-C23 \\sim C8-C23 \\sim C8-C24 \\sim C7-C24
 with sigma of 0.02
 C49-C28 \\sim C28-C27 \\sim C27-C26 \\sim C26-C48 \\sim C48-C49
 with sigma of 0.02
 C49-C27 \\sim C49-C26 \\sim C28-C26 \\sim C28-C48 \\sim C27-C48
 with sigma of 0.02
 C78-C80 \\sim C80-C70 \\sim C70-C69 \\sim C69-C79 \\sim C79-C78
 with sigma of 0.02
 C78-C70 \\sim C78-C69 \\sim C80-C69 \\sim C80-C79 \\sim C70-C79
 with sigma of 0.02
 C65-C64 \\sim C65-C79 \\sim C65-C66
 with sigma of 0.02
 C64-C79 \\sim C79-C66 \\sim C66-C64
 with sigma of 0.02
 C44-C43 \\sim C44-C45 \\sim C44-C22
 with sigma of 0.02
 C43-C45 \\sim C45-C22 \\sim C22-C43
 with sigma of 0.02
 C12-C11 \\sim C12-C2 \\sim C12-C13
 with sigma of 0.02
 C11-C2 \\sim C2-C13 \\sim C13-C11
 with sigma of 0.02
 C18-C19 \\sim C18-C4 \\sim C18-C17
 with sigma of 0.02
 C19-C4 \\sim C4-C17 \\sim C17-C19
 with sigma of 0.02
 C68-C67 \\sim C68-C69 \\sim C68-C50
 with sigma of 0.02
 C67-C69 \\sim C69-C50 \\sim C50-C67
 with sigma of 0.02
 C51-C71 \\sim C51-C52 \\sim C51-C50
 with sigma of 0.02
 C71-C52 \\sim C52-C50 \\sim C50-C71
 with sigma of 0.02
 C61-C60 \\sim C61-C62 \\sim C61-C39
 with sigma of 0.02
 C60-C62 \\sim C62-C39 \\sim C39-C60
 with sigma of 0.02
3. Restrained planarity
 C54, C55, C56, C72, C73
 with sigma of 0.1
 C13, C14, C32, C33, C34
 with sigma of 0.1
 C1, C2, C3, C4, C5
 with sigma of 0.1
 C19, C20, C21, C40, C41
 with sigma of 0.1
 C16, C17, C36, C37, C38
 with sigma of 0.1
 C29, C30, C31, C52, C53
 with sigma of 0.1
 C58, C59, C60, C75, C76
 with sigma of 0.1
 C42, C43, C62, C63, C64
 with sigma of 0.1
 C45, C46, C47, C66, C67
 with sigma of 0.1
 C7, C8, C23, C24, C25
 with sigma of 0.1
 C26, C27, C28, C48, C49
 with sigma of 0.1
 C69, C70, C78, C79, C80
 with sigma of 0.1
4. Rigid bond restraints
 C1, C2, C3, C4, C5, C6, C7, C8, C9, C10, C11, C12, C13, C14, C15, C16, C17,
 C18, C19, C20, C21, C22, C23, C24, C25, C26, C27, C28, C29, C30, C31, C32, C33,
  C34, C35, C36, C37, C38, C39, C40, C41, C42, C43, C44, C45, C46, C47, C48,
 C49, C50, C51, C52, C53, C54, C55, C56, C57, C58, C59, C60, C61, C62, C63, C64,
  C65, C66, C67, C68, C69, C70, C71, C72, C73, C74, C75, C76, C77, C78, C79, C80
 with sigma for 1-2 distances of 0.01 and sigma for 1-3 distances of 0.01
 N1A, N2A, C10A, C30A
 with sigma for 1-2 distances of 0.01 and sigma for 1-3 distances of 0.01
5. Uiso/Uaniso restraints and constraints
Dy1 \\sim Dy2 \\sim Dy3 \\sim Dy4 \\sim Dy5 \\sim Dy6 \\sim Dy7 \\sim Dy8 \\sim
Dy9 \\sim Dy10: within 2A with sigma of 0.01 and sigma for terminal atoms of
0.02 within 2A
C1 \\sim C2 \\sim C3 \\sim C4 \\sim C5 \\sim C6 \\sim C7 \\sim C8 \\sim C9
\\sim C10 \\sim C11 \\sim C12 \\sim C13 \\sim C14 \\sim C15 \\sim C16 \\sim C17
\\sim C18 \\sim C19 \\sim C20 \\sim C21 \\sim C22 \\sim C23 \\sim C24 \\sim C25
\\sim C26 \\sim C27 \\sim C28 \\sim C29 \\sim C30 \\sim C31 \\sim C32 \\sim C33
\\sim C34 \\sim C35 \\sim C36 \\sim C37 \\sim C38 \\sim C39 \\sim C40 \\sim C41
\\sim C42 \\sim C43 \\sim C44 \\sim C45 \\sim C46 \\sim C47 \\sim C48 \\sim C49
\\sim C50 \\sim C51 \\sim C52 \\sim C53 \\sim C54 \\sim C55 \\sim C56 \\sim C57
\\sim C58 \\sim C59 \\sim C60 \\sim C61 \\sim C62 \\sim C63 \\sim C64 \\sim C65
\\sim C66 \\sim C67 \\sim C68 \\sim C69 \\sim C70 \\sim C71 \\sim C72 \\sim C73
\\sim C74 \\sim C75 \\sim C76 \\sim C77 \\sim C78 \\sim C79 \\sim C80: within
2A with sigma of 0.01 and sigma for terminal atoms of 0.02 within 2A
Uanis(Dy4) \\sim Ueq, Uanis(Dy8) \\sim Ueq: with sigma of 0.01 and sigma for
terminal atoms of 0.02
6. Others
 1*[Sof(Dy1)]+1*[Sof(Dy3)]+1*[Sof(Dy5)]+1*[Sof(Dy4)]+1*[Sof(Dy2)]+1*[Sof(Dy8)]+
 1*[Sof(Dy7)]+1*[Sof(Dy6)]+1*[Sof(Dy9)]+1*[Sof(Dy10)]=0.0001 with esd of 2
7.a Secondary CH2 refined with riding coordinates:
 C5A(H5AA,H5AB), C8A(H8AA,H8AB), C14A(H14A,H14B), C17A(H17A,H17B), C23A(H23A,
 H23B), C26A(H26A,H26B), C32A(H32A,H32B), C35A(H35A,H35B)
7.b Aromatic/amide H refined with riding coordinates:
 C2A(H2A), C11A(H11A), C20A(H20A), C29A(H29A)
7.c Idealised Me refined as rotating group:
 C6A(H6AA,H6AB,H6AC), C9A(H9AA,H9AB,H9AC), C15A(H15A,H15B,H15C), C18A(H18A,
 H18B,H18C), C24A(H24A,H24B,H24C), C27A(H27A,H27B,H27C), C33A(H33A,H33B,H33C),
 C36A(H36A,H36B,H36C)
;
_platon_squeeze_void_probe_radius 1.20
_olex2_submission_special_instructions 'No special instructions were received'

loop_
_space_group_symop_operation_xyz
'x, y, z'
'-x, y+1/2, -z+1/2'
'-x, -y, -z'
'x, -y-1/2, z-1/2'

loop_
_atom_site_label
_atom_site_type_symbol
_atom_site_fract_x
_atom_site_fract_y
_atom_site_fract_z
_atom_site_U_iso_or_equiv
_atom_site_adp_type
_atom_site_occupancy
_atom_site_site_symmetry_order
_atom_site_calc_flag
_atom_site_refinement_flags_posn
_atom_site_refinement_flags_adp
_atom_site_refinement_flags_occupancy
_atom_site_disorder_assembly
_atom_site_disorder_group
Dy1 Dy 0.62825(5) 0.58191(4) 0.15207(3) 0.0333(2) Uani 0.3578(8) 1 d . U P A 3
Dy2 Dy 0.66075(4) 0.42471(4) 0.26376(3) 0.03281(19) Uani 0.3775(8) 1 d . U P A 3
Dy3 Dy 0.59307(14) 0.57143(13) 0.16084(8) 0.0497(6) Uani 0.1544(9) 1 d . U P B 3
Dy4 Dy 0.61273(18) 0.42755(13) 0.15688(8) 0.1028(9) Uani 0.1778(11) 1 d . U P C 3
Dy5 Dy 0.69568(7) 0.50638(9) 0.14352(4) 0.0579(4) Uani 0.2842(11) 1 d . U P D 3
Dy6 Dy 0.62047(15) 0.45871(17) 0.26098(8) 0.0433(7) Uani 0.1207(9) 1 d . U P E 3
Dy7 Dy 0.59328(15) 0.50881(17) 0.25611(9) 0.0531(7) Uani 0.1389(11) 1 d . U P F 3
Dy8 Dy 0.65923(16) 0.58018(18) 0.26294(8) 0.0517(8) Uani 0.1164(9) 1 d . U P G 3
Dy9 Dy 0.76914(19) 0.5731(2) 0.23195(13) 0.0452(10) Uani 0.0862(9) 1 d . . P H 3
Dy10 Dy 0.76837(11) 0.43535(14) 0.23281(8) 0.0466(6) Uani 0.1532(9) 1 d . . P I 3
O1 O 0.6702(3) 0.5029(3) 0.20938(17) 0.0436(13) Uani 1 1 d . . . A 3
C1 C 0.7694(4) 0.6576(4) 0.3186(3) 0.0975(16) Uani 1 1 d D U . J 1
C2 C 0.7215(3) 0.6136(3) 0.3453(2) 0.0921(16) Uani 1 1 d D U . J 1
C3 C 0.6391(4) 0.6395(5) 0.3255(3) 0.0976(16) Uani 1 1 d D U . J 1
C4 C 0.6346(3) 0.6991(4) 0.2837(3) 0.1051(17) Uani 1 1 d D U . J 1
C5 C 0.7175(4) 0.7120(5) 0.2808(3) 0.1021(16) Uani 1 1 d D U . J 1
C6 C 0.7245(9) 0.7347(7) 0.2313(5) 0.1159(17) Uani 1 1 d . U . J 1
C7 C 0.7960(5) 0.7086(5) 0.2243(3) 0.1107(17) Uani 1 1 d D U . J 1
C8 C 0.8521(5) 0.6587(5) 0.2609(3) 0.1037(17) Uani 1 1 d D U . J 1
C9 C 0.8382(7) 0.6259(6) 0.3073(4) 0.0911(16) Uani 1 1 d . U . J 1
C10 C 0.8566(6) 0.5448(7) 0.3209(4) 0.0876(15) Uani 1 1 d . U . J 1
C11 C 0.8100(4) 0.5016(5) 0.3485(3) 0.0773(15) Uani 1 1 d D U . J 1
C12 C 0.7429(4) 0.5325(4) 0.3592(3) 0.0881(16) Uani 1 1 d D U . J 1
C13 C 0.6817(3) 0.4845(3) 0.3637(3) 0.0870(16) Uani 1 1 d D U . J 1
C14 C 0.5995(4) 0.5067(4) 0.3437(3) 0.0839(16) Uani 1 1 d D U . J 1
C15 C 0.5754(6) 0.5817(7) 0.3244(3) 0.0908(16) Uani 1 1 d . U . J 1
C16 C 0.5098(5) 0.5911(4) 0.2811(3) 0.1004(17) Uani 1 1 d D U . J 1
C17 C 0.5071(4) 0.6498(4) 0.2399(2) 0.1054(17) Uani 1 1 d D U . J 1
C18 C 0.5681(4) 0.7000(5) 0.2422(3) 0.1100(17) Uani 1 1 d D U . J 1
C19 C 0.5777(4) 0.7242(5) 0.1943(2) 0.1069(16) Uani 1 1 d D U . J 1
C20 C 0.6576(4) 0.7409(5) 0.1926(3) 0.1130(17) Uani 1 1 d D U . J 1
C21 C 0.6610(4) 0.7228(5) 0.1397(3) 0.1112(17) Uani 1 1 d D U . J 1
C22 C 0.7274(6) 0.6837(5) 0.1241(3) 0.1102(17) Uani 1 1 d D U . J 1
C23 C 0.7968(5) 0.6894(5) 0.1712(3) 0.1159(17) Uani 1 1 d D U . J 1
C24 C 0.8541(5) 0.6292(5) 0.1753(3) 0.1066(17) Uani 1 1 d D U . J 1
C25 C 0.8890(4) 0.6088(5) 0.2296(3) 0.0992(16) Uani 1 1 d D U . J 1
C26 C 0.9093(5) 0.5400(4) 0.2447(3) 0.1006(17) Uani 1 1 d D U . J 1
C27 C 0.9000(5) 0.5044(4) 0.2926(2) 0.0855(16) Uani 1 1 d D U . J 1
C28 C 0.8896(5) 0.4214(4) 0.2832(3) 0.0956(16) Uani 1 1 d D U . J 1
C29 C 0.8470(4) 0.3817(4) 0.3079(3) 0.0883(16) Uani 1 1 d D U . J 1
C30 C 0.8100(4) 0.4138(4) 0.3426(3) 0.0867(16) Uani 1 1 d D U . J 1
C31 C 0.7443(4) 0.3658(4) 0.3408(3) 0.0916(16) Uani 1 1 d D U . J 1
C32 C 0.6873(4) 0.4013(4) 0.3535(3) 0.0940(17) Uani 1 1 d D U . J 1
C33 C 0.6099(4) 0.3732(4) 0.3280(4) 0.0974(17) Uani 1 1 d D U . J 1
C34 C 0.5564(4) 0.4382(4) 0.3211(3) 0.0880(16) Uani 1 1 d D U . J 1
C35 C 0.4899(5) 0.4464(8) 0.2763(4) 0.0937(16) Uani 1 1 d . U . J 1
C36 C 0.4644(5) 0.5221(4) 0.2563(3) 0.0960(17) Uani 1 1 d D U . J 1
C37 C 0.4308(5) 0.5400(4) 0.2006(2) 0.1078(17) Uani 1 1 d D U . J 1
C38 C 0.4582(5) 0.6170(4) 0.1892(3) 0.1062(17) Uani 1 1 d D U . J 1
C39 C 0.4736(6) 0.6378(5) 0.1386(3) 0.1068(17) Uani 1 1 d D U . J 1
C40 C 0.5320(4) 0.6962(6) 0.1430(3) 0.1091(17) Uani 1 1 d D U . J 1
C41 C 0.5834(4) 0.6961(6) 0.1092(2) 0.1049(16) Uani 1 1 d D U . J 1
C42 C 0.5751(4) 0.6380(4) 0.0708(3) 0.1068(16) Uani 1 1 d D U . J 1
C43 C 0.6402(3) 0.6011(4) 0.0601(3) 0.1060(16) Uani 1 1 d D U . J 1
C44 C 0.7164(4) 0.6259(5) 0.0863(3) 0.1104(17) Uani 1 1 d D U . J 1
C45 C 0.7736(4) 0.5655(4) 0.0923(3) 0.1067(17) Uani 1 1 d D U . J 1
C46 C 0.8397(5) 0.5713(4) 0.1364(3) 0.1061(17) Uani 1 1 d D U . J 1
C47 C 0.8662(5) 0.4932(4) 0.1544(3) 0.0983(17) Uani 1 1 d D U . J 1
C48 C 0.9028(5) 0.4791(4) 0.2067(3) 0.0976(17) Uani 1 1 d D U . J 1
C49 C 0.8879(5) 0.4043(4) 0.2297(3) 0.0952(16) Uani 1 1 d D U . J 1
C50 C 0.8281(5) 0.3472(5) 0.1963(3) 0.1082(18) Uani 1 1 d D U . J 1
C51 C 0.7866(4) 0.2996(6) 0.2262(3) 0.1062(17) Uani 1 1 d D U . J 1
C52 C 0.8034(4) 0.3174(4) 0.2815(2) 0.1015(16) Uani 1 1 d D U . J 1
C53 C 0.7385(4) 0.3068(4) 0.3015(3) 0.0997(17) Uani 1 1 d D U . J 1
C54 C 0.6662(4) 0.2837(5) 0.2762(3) 0.1072(17) Uani 1 1 d D U . J 1
C55 C 0.5985(4) 0.3183(5) 0.2878(3) 0.1054(17) Uani 1 1 d D U . J 1
C56 C 0.5349(4) 0.3254(5) 0.2390(3) 0.1010(17) Uani 1 1 d D U . J 1
C57 C 0.4789(6) 0.3868(7) 0.2316(4) 0.0996(17) Uani 1 1 d . U . J 1
C58 C 0.4455(5) 0.4095(4) 0.1789(3) 0.1048(17) Uani 1 1 d D U . J 1
C59 C 0.4254(5) 0.4883(4) 0.1612(2) 0.1055(17) Uani 1 1 d D U . J 1
C60 C 0.4399(4) 0.5007(3) 0.1116(2) 0.0990(16) Uani 1 1 d D U . J 1
C61 C 0.4642(5) 0.5774(4) 0.1009(3) 0.1013(16) Uani 1 1 d D U . J 1
C62 C 0.5155(3) 0.5787(4) 0.0674(2) 0.0968(15) Uani 1 1 d D U . J 1
C63 C 0.5442(4) 0.5049(4) 0.0555(3) 0.1003(16) Uani 1 1 d D U . J 1
C64 C 0.6217(3) 0.5177(3) 0.0487(3) 0.1010(16) Uani 1 1 d D U . J 1
C65 C 0.6799(4) 0.4613(4) 0.0601(4) 0.1067(17) Uani 1 1 d D U . J 1
C66 C 0.7580(4) 0.4836(4) 0.0801(3) 0.1029(17) Uani 1 1 d D U . J 1
C67 C 0.8138(4) 0.4381(3) 0.1221(3) 0.0996(16) Uani 1 1 d D U . J 1
C68 C 0.7950(5) 0.3654(5) 0.1431(3) 0.1084(17) Uani 1 1 d D U . J 1
C69 C 0.7154(3) 0.3371(4) 0.1154(3) 0.1062(17) Uani 1 1 d D U . J 1
C70 C 0.6698(4) 0.2920(5) 0.1420(3) 0.1086(17) Uani 1 1 d D U . J 1
C71 C 0.7072(5) 0.2755(6) 0.1980(3) 0.1067(17) Uani 1 1 d D U . J 1
C72 C 0.6451(4) 0.2696(6) 0.2190(3) 0.1091(17) Uani 1 1 d D U . J 1
C73 C 0.5625(4) 0.2904(5) 0.1974(3) 0.1036(17) Uani 1 1 d D U . J 1
C74 C 0.5303(7) 0.3159(7) 0.1496(5) 0.1040(16) Uani 1 1 d . U . J 1
C75 C 0.4728(5) 0.3703(4) 0.1381(3) 0.1003(16) Uani 1 1 d D U . J 1
C76 C 0.4676(5) 0.4262(4) 0.0972(2) 0.1012(16) Uani 1 1 d D U . J 1
C77 C 0.5250(7) 0.4288(7) 0.0683(3) 0.0944(15) Uani 1 1 d . U . J 1
C78 C 0.5808(4) 0.3697(5) 0.0772(3) 0.1014(16) Uani 1 1 d D U . J 1
C79 C 0.6611(4) 0.3858(4) 0.0749(3) 0.1008(16) Uani 1 1 d D U . J 1
C80 C 0.5870(4) 0.3107(4) 0.1185(3) 0.0964(16) Uani 1 1 d D U . J 1
Ni1A Ni 0.91199(4) 0.51204(6) 0.45095(3) 0.0408(2) Uani 1 1 d . . . K 5
N1A N 0.8472(3) 0.4317(4) 0.47046(18) 0.0432(14) Uani 1 1 d . U . K 5
N2A N 0.8461(3) 0.5951(4) 0.46805(18) 0.0447(14) Uani 1 1 d . U . K 5
N3A N 0.9751(3) 0.5935(4) 0.42866(18) 0.0436(15) Uani 1 1 d . . . K 5
N4A N 0.9765(3) 0.4303(3) 0.43112(18) 0.0401(14) Uani 1 1 d . . . K 5
C1A C 0.7809(3) 0.4425(5) 0.4883(2) 0.049(2) Uani 1 1 d . . . K 5
C2A C 0.7534(4) 0.5145(5) 0.4958(2) 0.0482(19) Uani 1 1 d . . . K 5
H2A H 0.711223 0.515405 0.509765 0.058 Uiso 1 1 calc R U . K 5
C3A C 0.7803(3) 0.5853(5) 0.4854(2) 0.0456(18) Uani 1 1 d . . . K 5
C4A C 0.7463(3) 0.6615(4) 0.4910(2) 0.0477(18) Uani 1 1 d . . . K 5
C5A C 0.6733(3) 0.6711(5) 0.5087(3) 0.059(2) Uani 1 1 d . . . K 5
H5AA H 0.670165 0.627442 0.531589 0.071 Uiso 1 1 calc R U . K 5
H5AB H 0.677762 0.719402 0.528971 0.071 Uiso 1 1 calc R U . K 5
C6A C 0.5986(4) 0.6738(6) 0.4628(3) 0.075(3) Uani 1 1 d . . . K 5
H6AA H 0.597960 0.721236 0.442920 0.112 Uiso 1 1 calc R U . K 5
H6AB H 0.553586 0.673214 0.475776 0.112 Uiso 1 1 calc R U . K 5
H6AC H 0.596728 0.628837 0.440561 0.112 Uiso 1 1 calc R U . K 5
C7A C 0.7904(4) 0.7173(5) 0.4772(2) 0.053(2) Uani 1 1 d . . . K 5
C8A C 0.7777(4) 0.8051(5) 0.4737(3) 0.065(2) Uani 1 1 d . . . K 5
H8AA H 0.828117 0.831246 0.488094 0.079 Uiso 1 1 calc R U . K 5
H8AB H 0.744403 0.819689 0.495301 0.079 Uiso 1 1 calc R U . K 5
C9A C 0.7398(5) 0.8343(5) 0.4180(3) 0.074(3) Uani 1 1 d . . . K 5
H9AA H 0.730892 0.890080 0.418530 0.111 Uiso 1 1 calc R U . K 5
H9AB H 0.690346 0.807766 0.403145 0.111 Uiso 1 1 calc R U . K 5
H9AC H 0.774130 0.823454 0.396946 0.111 Uiso 1 1 calc R U . K 5
C10A C 0.8530(4) 0.6761(5) 0.4622(2) 0.0488(17) Uani 1 1 d . U . K 5
C11A C 0.9077(3) 0.7119(5) 0.4453(2) 0.0529(19) Uani 1 1 d . . . K 5
H11A H 0.907074 0.766765 0.444612 0.064 Uiso 1 1 calc R U . K 5
C12A C 0.9647(4) 0.6751(5) 0.4287(3) 0.0506(19) Uani 1 1 d . . . K 5
C13A C 1.0210(4) 0.7138(5) 0.4077(3) 0.055(2) Uani 1 1 d . . . K 5
C14A C 1.0216(4) 0.8042(5) 0.3975(3) 0.071(2) Uani 1 1 d . . . K 5
H14A H 1.010764 0.831581 0.426631 0.086 Uiso 1 1 calc R U . K 5
H14B H 1.074036 0.819411 0.397050 0.086 Uiso 1 1 calc R U . K 5
C15A C 0.9632(5) 0.8308(6) 0.3472(4) 0.078(3) Uani 1 1 d . . . K 5
H15A H 0.967206 0.886909 0.343742 0.118 Uiso 1 1 calc R U . K 5
H15B H 0.910876 0.817497 0.347623 0.118 Uiso 1 1 calc R U . K 5
H15C H 0.974180 0.805132 0.317975 0.118 Uiso 1 1 calc R U . K 5
C16A C 1.0643(3) 0.6576(5) 0.3941(2) 0.0481(18) Uani 1 1 d . . . K 5
C17A C 1.1304(3) 0.6635(5) 0.3696(3) 0.0514(19) Uani 1 1 d . . . K 5
H17A H 1.171116 0.625593 0.386204 0.062 Uiso 1 1 calc R U . K 5
H17B H 1.153469 0.715807 0.375877 0.062 Uiso 1 1 calc R U . K 5
C18A C 1.1016(4) 0.6480(5) 0.3106(3) 0.054(2) Uani 1 1 d . . . K 5
H18A H 1.057310 0.681411 0.294661 0.080 Uiso 1 1 calc R U . K 5
H18B H 1.086115 0.593775 0.304456 0.080 Uiso 1 1 calc R U . K 5
H18C H 1.143371 0.659052 0.295570 0.080 Uiso 1 1 calc R U . K 5
C19A C 1.0361(3) 0.5822(5) 0.4080(2) 0.0452(18) Uani 1 1 d . . . K 5
C20A C 1.0663(4) 0.5112(4) 0.3999(2) 0.0444(18) Uani 1 1 d . . . K 5
H20A H 1.108972 0.510886 0.386416 0.053 Uiso 1 1 calc R U . K 5
C21A C 1.0376(3) 0.4408(4) 0.4103(2) 0.0416(17) Uani 1 1 d . . . K 5
C22A C 1.0672(3) 0.3649(5) 0.3994(2) 0.0463(18) Uani 1 1 d . . . K 5
C23A C 1.1326(3) 0.3556(4) 0.3742(2) 0.0450(17) Uani 1 1 d . . . K 5
H23A H 1.154774 0.303040 0.381452 0.054 Uiso 1 1 calc R U . K 5
H23B H 1.174115 0.393207 0.389798 0.054 Uiso 1 1 calc R U . K 5
C24A C 1.1036(4) 0.3684(5) 0.3143(2) 0.0479(18) Uani 1 1 d . . . K 5
H24A H 1.080679 0.420014 0.306836 0.072 Uiso 1 1 calc R U . K 5
H24B H 1.064695 0.329316 0.298377 0.072 Uiso 1 1 calc R U . K 5
H24C H 1.147312 0.363991 0.300207 0.072 Uiso 1 1 calc R U . K 5
C25A C 1.0255(4) 0.3088(5) 0.4146(2) 0.0484(18) Uani 1 1 d . . . K 5
C26A C 1.0313(4) 0.2224(5) 0.4100(3) 0.064(2) Uani 1 1 d . . . K 5
H26A H 1.020641 0.197618 0.440041 0.077 Uiso 1 1 calc R U . K 5
H26B H 1.084699 0.208811 0.410872 0.077 Uiso 1 1 calc R U . K 5
C27A C 0.9722(5) 0.1891(5) 0.3580(4) 0.071(2) Uani 1 1 d . . . K 5
H27A H 0.980372 0.133408 0.355863 0.107 Uiso 1 1 calc R U . K 5
H27B H 0.981223 0.214858 0.328130 0.107 Uiso 1 1 calc R U . K 5
H27C H 0.919064 0.198783 0.358188 0.107 Uiso 1 1 calc R U . K 5
C28A C 0.9681(3) 0.3505(4) 0.4342(2) 0.0451(18) Uani 1 1 d . . . K 5
C29A C 0.9123(3) 0.3127(5) 0.4520(2) 0.0469(18) Uani 1 1 d . . . K 5
H29A H 0.912752 0.257855 0.453341 0.056 Uiso 1 1 calc R U . K 5
C30A C 0.8558(4) 0.3530(5) 0.4679(2) 0.0503(17) Uani 1 1 d . U . K 5
C31A C 0.7954(4) 0.3100(5) 0.4851(3) 0.057(2) Uani 1 1 d . . . K 5
C32A C 0.7872(5) 0.2224(6) 0.4871(3) 0.076(3) Uani 1 1 d . . . K 5
H32A H 0.759158 0.209547 0.512298 0.091 Uiso 1 1 calc R U . K 5
H32B H 0.839287 0.199026 0.499617 0.091 Uiso 1 1 calc R U . K 5
C33A C 0.7439(5) 0.1870(5) 0.4347(4) 0.091(3) Uani 1 1 d . . . K 5
H33A H 0.733043 0.132478 0.439235 0.137 Uiso 1 1 calc R U . K 5
H33B H 0.775892 0.191220 0.411339 0.137 Uiso 1 1 calc R U . K 5
H33C H 0.695197 0.214780 0.419857 0.137 Uiso 1 1 calc R U . K 5
C34A C 0.7505(4) 0.3655(5) 0.4973(3) 0.056(2) Uani 1 1 d . . . K 5
C35A C 0.6781(4) 0.3549(6) 0.5162(3) 0.064(2) Uani 1 1 d . . . K 5
H35A H 0.684416 0.307413 0.537373 0.077 Uiso 1 1 calc R U . K 5
H35B H 0.674395 0.399214 0.538390 0.077 Uiso 1 1 calc R U . K 5
C36A C 0.6026(4) 0.3491(7) 0.4714(3) 0.090(3) Uani 1 1 d . . . K 5
H36A H 0.558385 0.349768 0.485133 0.135 Uiso 1 1 calc R U . K 5
H36B H 0.602354 0.300758 0.452491 0.135 Uiso 1 1 calc R U . K 5
H36C H 0.598969 0.392964 0.447960 0.135 Uiso 1 1 calc R U . K 5

loop_
_atom_site_aniso_label
_atom_site_aniso_U_11
_atom_site_aniso_U_22
_atom_site_aniso_U_33
_atom_site_aniso_U_23
_atom_site_aniso_U_13
_atom_site_aniso_U_12
Dy1 0.0417(4) 0.0277(4) 0.0245(3) 0.0037(3) 0.0006(3) 0.0030(3)
Dy2 0.0337(3) 0.0367(4) 0.0246(3) 0.0053(3) 0.0035(3) -0.0082(3)
Dy3 0.0619(12) 0.0455(11) 0.0291(9) 0.0079(8) -0.0058(9) 0.0176(10)
Dy4 0.157(2) 0.0545(11) 0.0383(10) 0.0158(8) -0.0609(11) -0.0515(11)
Dy5 0.0365(6) 0.1087(11) 0.0263(5) -0.0040(5) 0.0061(4) 0.0016(6)
Dy6 0.0506(11) 0.0607(15) 0.0231(9) -0.0029(10) 0.0176(8) -0.0254(11)
Dy7 0.0475(11) 0.0785(16) 0.0334(10) 0.0023(10) 0.0123(8) 0.0201(11)
Dy8 0.0574(14) 0.0801(16) 0.0074(9) -0.0117(10) -0.0060(9) 0.0381(12)
Dy9 0.0299(15) 0.067(2) 0.0306(16) 0.0017(16) -0.0037(12) -0.0178(15)
Dy10 0.0329(9) 0.0622(12) 0.0357(9) -0.0026(9) -0.0033(7) 0.0127(9)
O1 0.038(2) 0.055(3) 0.029(2) -0.0014(18) -0.0037(18) -0.0012(19)
C1 0.123(3) 0.084(3) 0.072(3) -0.028(2) 0.007(2) -0.010(3)
C2 0.123(3) 0.090(3) 0.049(3) -0.022(2) 0.004(2) 0.002(3)
C3 0.132(3) 0.091(3) 0.066(3) -0.028(2) 0.025(3) 0.011(2)
C4 0.146(3) 0.078(3) 0.085(3) -0.022(3) 0.025(2) 0.028(3)
C5 0.145(3) 0.068(3) 0.085(3) -0.021(3) 0.020(2) -0.003(3)
C6 0.151(3) 0.077(3) 0.107(3) -0.002(3) 0.020(2) -0.012(3)
C7 0.135(3) 0.084(3) 0.105(3) 0.008(3) 0.024(2) -0.031(3)
C8 0.111(3) 0.098(3) 0.092(2) 0.000(3) 0.015(2) -0.036(3)
C9 0.102(3) 0.086(3) 0.068(3) -0.014(2) -0.001(2) -0.024(3)
C10 0.081(3) 0.098(3) 0.062(3) 0.000(2) -0.012(2) -0.012(3)
C11 0.083(3) 0.088(3) 0.039(3) 0.002(2) -0.015(2) -0.004(2)
C12 0.104(3) 0.101(3) 0.043(3) -0.008(3) -0.004(2) -0.004(2)
C13 0.107(3) 0.110(3) 0.036(3) 0.003(3) 0.010(3) 0.000(2)
C14 0.104(3) 0.114(3) 0.041(3) -0.004(3) 0.032(2) 0.001(2)
C15 0.110(3) 0.111(3) 0.058(3) -0.023(3) 0.034(2) 0.021(2)
C16 0.098(3) 0.125(3) 0.083(3) -0.011(3) 0.034(3) 0.034(3)
C17 0.110(3) 0.113(3) 0.096(3) -0.007(3) 0.035(3) 0.048(2)
C18 0.137(3) 0.091(3) 0.101(3) -0.011(3) 0.034(2) 0.040(3)
C19 0.144(3) 0.074(3) 0.096(2) 0.004(3) 0.027(2) 0.042(3)
C20 0.157(3) 0.068(3) 0.101(3) 0.011(3) 0.018(2) 0.007(3)
C21 0.155(3) 0.077(3) 0.095(3) 0.030(3) 0.027(2) 0.001(3)
C22 0.144(3) 0.096(3) 0.093(3) 0.041(2) 0.039(2) -0.019(3)
C23 0.137(3) 0.102(3) 0.107(3) 0.026(3) 0.034(3) -0.031(3)
C24 0.111(3) 0.114(3) 0.101(3) 0.017(2) 0.041(3) -0.038(3)
C25 0.090(3) 0.111(3) 0.096(3) 0.007(3) 0.026(2) -0.039(3)
C26 0.071(3) 0.126(3) 0.096(3) 0.002(2) 0.013(3) -0.020(3)
C27 0.055(3) 0.115(3) 0.073(3) 0.005(2) -0.001(2) -0.007(3)
C28 0.073(3) 0.117(3) 0.088(3) 0.011(2) 0.011(2) 0.011(3)
C29 0.092(3) 0.091(3) 0.069(3) 0.016(2) 0.004(2) 0.012(2)
C30 0.095(3) 0.089(3) 0.058(3) 0.011(2) -0.004(2) 0.003(3)
C31 0.108(3) 0.081(3) 0.073(3) 0.018(3) 0.007(2) -0.003(2)
C32 0.111(3) 0.097(3) 0.062(3) 0.013(3) 0.008(3) -0.002(2)
C33 0.112(3) 0.101(3) 0.077(3) 0.018(3) 0.025(3) -0.016(3)
C34 0.093(3) 0.116(3) 0.067(3) 0.014(3) 0.043(2) -0.018(2)
C35 0.072(3) 0.132(3) 0.087(3) 0.002(2) 0.039(2) -0.024(3)
C36 0.066(3) 0.143(3) 0.085(3) -0.003(3) 0.032(3) 0.015(3)
C37 0.070(3) 0.152(3) 0.094(3) -0.006(2) 0.014(3) 0.022(3)
C38 0.089(3) 0.130(3) 0.096(2) 0.005(3) 0.023(2) 0.049(3)
C39 0.098(3) 0.119(3) 0.089(3) 0.010(3) 0.005(2) 0.045(3)
C40 0.127(3) 0.089(3) 0.099(3) 0.017(3) 0.016(2) 0.042(3)
C41 0.145(3) 0.083(3) 0.075(3) 0.030(2) 0.016(2) 0.024(3)
C42 0.138(3) 0.108(3) 0.061(3) 0.026(3) 0.009(3) 0.015(3)
C43 0.141(3) 0.117(3) 0.057(3) 0.032(3) 0.026(3) 0.008(3)
C44 0.142(3) 0.117(3) 0.081(3) 0.034(3) 0.046(3) -0.010(3)
C45 0.124(3) 0.133(3) 0.080(3) 0.017(3) 0.057(3) -0.015(3)
C46 0.111(3) 0.133(3) 0.089(3) 0.013(2) 0.052(3) -0.027(3)
C47 0.091(3) 0.136(3) 0.085(3) -0.002(3) 0.052(3) -0.004(3)
C48 0.069(3) 0.135(3) 0.094(2) -0.001(2) 0.032(3) 0.001(3)
C49 0.075(3) 0.120(3) 0.093(3) 0.005(2) 0.029(2) 0.022(3)
C50 0.111(3) 0.102(3) 0.111(3) -0.008(3) 0.032(3) 0.020(3)
C51 0.125(3) 0.078(3) 0.107(3) -0.007(3) 0.020(2) 0.013(3)
C52 0.114(3) 0.082(3) 0.096(3) 0.006(3) 0.011(2) 0.016(3)
C53 0.117(3) 0.074(3) 0.098(3) 0.013(3) 0.015(2) 0.002(3)
C54 0.131(3) 0.073(3) 0.104(3) 0.003(3) 0.013(2) -0.014(3)
C55 0.118(3) 0.090(3) 0.097(3) 0.008(3) 0.014(3) -0.026(3)
C56 0.105(3) 0.095(3) 0.098(3) 0.003(3) 0.022(2) -0.045(2)
C57 0.081(3) 0.120(3) 0.096(3) 0.000(2) 0.024(3) -0.043(3)
C58 0.073(3) 0.133(3) 0.096(2) -0.005(3) 0.007(3) -0.037(3)
C59 0.063(3) 0.149(3) 0.089(3) -0.007(2) -0.002(3) -0.005(3)
C60 0.063(3) 0.139(3) 0.072(3) -0.003(2) -0.014(2) -0.003(3)
C61 0.083(3) 0.128(3) 0.069(3) 0.009(2) -0.014(2) 0.025(3)
C62 0.110(3) 0.118(3) 0.042(3) 0.019(3) -0.009(2) 0.016(3)
C63 0.118(3) 0.119(3) 0.045(3) 0.004(3) -0.004(3) 0.001(2)
C64 0.132(3) 0.125(3) 0.041(3) 0.010(3) 0.018(3) 0.004(2)
C65 0.135(3) 0.129(3) 0.061(3) -0.015(3) 0.037(3) -0.004(2)
C66 0.117(3) 0.141(3) 0.069(3) -0.017(3) 0.056(2) -0.006(3)
C67 0.103(3) 0.129(3) 0.087(3) -0.022(3) 0.059(2) 0.006(3)
C68 0.119(3) 0.113(3) 0.099(3) -0.030(3) 0.042(3) 0.015(3)
C69 0.131(3) 0.093(3) 0.095(3) -0.045(3) 0.034(2) 0.005(3)
C70 0.141(3) 0.073(3) 0.100(3) -0.033(3) 0.018(2) -0.005(3)
C71 0.137(3) 0.064(3) 0.107(3) -0.022(3) 0.018(2) 0.001(3)
C72 0.136(3) 0.066(3) 0.113(3) -0.005(3) 0.018(2) -0.019(3)
C73 0.123(3) 0.078(3) 0.101(2) -0.008(3) 0.020(2) -0.045(3)
C74 0.114(3) 0.087(3) 0.097(3) -0.018(3) 0.012(2) -0.045(3)
C75 0.083(3) 0.117(3) 0.083(3) -0.016(2) -0.001(2) -0.044(2)
C76 0.082(3) 0.126(3) 0.070(3) -0.017(2) -0.017(2) -0.026(3)
C77 0.109(3) 0.113(3) 0.041(3) -0.021(3) -0.009(2) -0.019(2)
C78 0.129(3) 0.097(3) 0.063(3) -0.035(3) 0.006(2) -0.020(3)
C79 0.137(3) 0.098(3) 0.068(3) -0.040(2) 0.031(3) -0.014(3)
C80 0.128(3) 0.071(3) 0.080(3) -0.037(2) 0.016(2) -0.031(3)
Ni1A 0.0188(3) 0.0805(6) 0.0200(3) -0.0010(3) 0.0011(3) 0.0025(3)
N1A 0.021(2) 0.077(3) 0.028(2) 0.010(2) 0.0032(17) 0.006(2)
N2A 0.022(2) 0.087(3) 0.023(2) -0.012(2) 0.0034(16) 0.008(2)
N3A 0.018(2) 0.086(4) 0.023(2) -0.008(2) 0.0014(16) -0.009(2)
N4A 0.024(2) 0.069(3) 0.024(2) 0.011(2) 0.0017(17) 0.006(2)
C1A 0.021(2) 0.102(5) 0.020(2) 0.011(3) 0.000(2) -0.006(3)
C2A 0.030(3) 0.090(5) 0.022(3) -0.008(3) 0.003(2) 0.010(3)
C3A 0.023(2) 0.089(5) 0.021(2) -0.008(3) 0.000(2) -0.012(3)
C4A 0.031(3) 0.075(4) 0.035(3) -0.027(3) 0.007(2) -0.001(3)
C5A 0.028(3) 0.094(5) 0.057(3) -0.038(3) 0.014(2) -0.008(3)
C6A 0.029(3) 0.126(8) 0.068(4) -0.020(5) 0.013(3) -0.007(4)
C7A 0.034(3) 0.085(5) 0.040(3) -0.028(3) 0.010(2) -0.003(3)
C8A 0.058(4) 0.068(5) 0.082(4) -0.033(4) 0.038(3) -0.014(3)
C9A 0.060(4) 0.075(5) 0.081(5) -0.027(4) 0.014(4) 0.007(4)
C10A 0.034(3) 0.076(4) 0.033(3) -0.018(3) 0.004(2) 0.000(3)
C11A 0.026(3) 0.088(5) 0.047(3) -0.029(3) 0.013(2) -0.010(3)
C12A 0.037(3) 0.066(4) 0.044(3) -0.020(3) 0.004(3) -0.011(3)
C13A 0.031(3) 0.078(5) 0.056(3) -0.030(3) 0.015(2) -0.016(3)
C14A 0.059(3) 0.059(4) 0.113(5) -0.035(4) 0.051(3) -0.025(3)
C15A 0.083(5) 0.065(5) 0.095(6) -0.015(5) 0.037(4) -0.006(4)
C16A 0.025(3) 0.077(4) 0.040(3) -0.019(3) 0.006(2) -0.012(3)
C17A 0.030(3) 0.068(4) 0.058(4) -0.023(3) 0.015(2) -0.009(3)
C18A 0.037(3) 0.079(5) 0.049(3) -0.015(3) 0.017(2) -0.014(3)
C19A 0.023(2) 0.090(5) 0.019(2) -0.015(3) 0.000(2) -0.002(3)
C20A 0.026(3) 0.077(5) 0.024(3) -0.003(3) -0.002(2) -0.004(3)
C21A 0.023(2) 0.082(4) 0.019(2) 0.008(3) 0.0042(19) 0.011(3)
C22A 0.028(3) 0.074(4) 0.035(3) 0.014(3) 0.007(2) 0.009(3)
C23A 0.027(2) 0.059(4) 0.051(3) 0.015(3) 0.015(2) 0.013(3)
C24A 0.038(3) 0.063(4) 0.047(3) 0.004(3) 0.019(2) 0.009(3)
C25A 0.033(3) 0.071(4) 0.040(3) 0.020(3) 0.009(2) 0.016(3)
C26A 0.048(3) 0.076(5) 0.076(4) 0.031(4) 0.029(3) 0.018(3)
C27A 0.073(4) 0.052(4) 0.098(5) 0.018(4) 0.040(4) 0.014(4)
C28A 0.029(3) 0.073(4) 0.028(3) 0.010(3) 0.001(2) 0.015(3)
C29A 0.028(3) 0.077(4) 0.037(3) 0.024(3) 0.011(2) 0.016(3)
C30A 0.032(3) 0.086(4) 0.032(3) 0.021(3) 0.007(2) 0.007(3)
C31A 0.048(3) 0.079(5) 0.044(3) 0.033(3) 0.010(3) 0.006(3)
C32A 0.049(4) 0.101(6) 0.086(5) 0.043(4) 0.030(3) 0.015(4)
C33A 0.069(5) 0.050(4) 0.160(8) 0.029(5) 0.041(5) -0.006(4)
C34A 0.027(3) 0.098(5) 0.039(3) 0.030(3) 0.003(2) 0.014(3)
C35A 0.030(3) 0.112(6) 0.055(3) 0.039(4) 0.019(2) 0.014(3)
C36A 0.025(3) 0.173(9) 0.070(4) 0.047(5) 0.013(3) 0.006(5)

loop_
_atom_type_symbol
_atom_type_description
_atom_type_scat_dispersion_real
_atom_type_scat_dispersion_imag
_atom_type_scat_source
C C 0.0033 0.0016 'International Tables Vol C Tables 4.2.6.8 and 6.1.1.4'
H H 0.0000 0.0000 'International Tables Vol C Tables 4.2.6.8 and 6.1.1.4'
Dy Dy -0.1892 4.4098 'International Tables Vol C Tables 4.2.6.8 and 6.1.1.4'
N N 0.0061 0.0033 'International Tables Vol C Tables 4.2.6.8 and 6.1.1.4'
Ni Ni 0.3393 1.1124 'International Tables Vol C Tables 4.2.6.8 and 6.1.1.4'
O O 0.0106 0.0060 'International Tables Vol C Tables 4.2.6.8 and 6.1.1.4'

loop_
_geom_angle_atom_site_label_1
_geom_angle_atom_site_label_2
_geom_angle_atom_site_label_3
_geom_angle
_geom_angle_site_symmetry_1
_geom_angle_site_symmetry_3
_geom_angle_publ_flag
Dy1 O1 Dy2 154.2(3) . . ?
C2 C1 C5 108.4(5) . . ?
C9 C1 C2 124.1(7) . . ?
C9 C1 C5 119.2(7) . . ?
C1 C2 C3 109.6(5) . . ?
C12 C2 C1 117.6(6) . . ?
C12 C2 C3 122.3(6) . . ?
C2 C3 C4 107.3(5) . . ?
C2 C3 C15 118.7(7) . . ?
C4 C3 C15 124.2(6) . . ?
C3 C4 C5 107.5(5) . . ?
C18 C4 C3 117.1(6) . . ?
C18 C4 C5 125.6(6) . . ?
C1 C5 C4 107.1(5) . . ?
C6 C5 C1 126.6(9) . . ?
C6 C5 C4 116.5(8) . . ?
C7 C6 C5 111.8(10) . . ?
C20 C6 C5 115.9(12) . . ?
C20 C6 C7 124.0(11) . . ?
C6 C7 C8 124.4(8) . . ?
C6 C7 C23 118.0(8) . . ?
C8 C7 C23 108.6(6) . . ?
C7 C8 C25 106.9(5) . . ?
C9 C8 C7 122.9(8) . . ?
C9 C8 C25 118.8(8) . . ?
C8 C9 C1 114.0(8) . . ?
C10 C9 C1 116.6(10) . . ?
C10 C9 C8 120.0(10) . . ?
C9 C10 C11 119.1(10) . . ?
C27 C10 C9 116.9(10) . . ?
C27 C10 C11 120.7(9) . . ?
C10 C11 C30 115.4(8) . . ?
C12 C11 C10 124.0(8) . . ?
C12 C11 C30 114.7(7) . . ?
C11 C12 C2 118.4(7) . . ?
C13 C12 C2 115.2(6) . . ?
C13 C12 C11 122.1(6) . . ?
C12 C13 C14 123.0(6) . . ?
C12 C13 C32 117.2(6) . . ?
C32 C13 C14 107.7(5) . . ?
C15 C14 C13 122.7(7) . . ?
C15 C14 C34 121.6(7) . . ?
C34 C14 C13 107.4(5) . . ?
C14 C15 C3 116.5(8) . . ?
C16 C15 C3 112.7(8) . . ?
C16 C15 C14 120.1(9) . . ?
C15 C16 C17 122.0(8) . . ?
C15 C16 C36 119.9(7) . . ?
C36 C16 C17 108.4(5) . . ?
C16 C17 C38 107.7(5) . . ?
C18 C17 C16 122.7(6) . . ?
C18 C17 C38 121.2(6) . . ?
C4 C18 C17 121.2(7) . . ?
C4 C18 C19 115.6(7) . . ?
C17 C18 C19 116.9(6) . . ?
C18 C19 C20 117.9(5) . . ?
C18 C19 C40 125.4(7) . . ?
C40 C19 C20 108.2(5) . . ?
C6 C20 C19 128.1(9) . . ?
C6 C20 C21 116.5(9) . . ?
C21 C20 C19 108.0(5) . . ?
C20 C21 C22 128.0(6) . . ?
C41 C21 C20 107.4(5) . . ?
C41 C21 C22 113.6(7) . . ?
C23 C22 C21 105.1(7) . . ?
C44 C22 C21 124.0(8) . . ?
C44 C22 C23 124.6(8) . . ?
C7 C23 C22 126.3(8) . . ?
C24 C23 C7 107.5(5) . . ?
C24 C23 C22 114.6(7) . . ?
C23 C24 C25 109.6(6) . . ?
C46 C24 C23 118.6(6) . . ?
C46 C24 C25 120.4(7) . . ?
C24 C25 C8 107.4(5) . . ?
C26 C25 C8 119.4(7) . . ?
C26 C25 C24 122.9(7) . . ?
C25 C26 C27 124.5(7) . . ?
C25 C26 C48 119.7(6) . . ?
C48 C26 C27 108.1(5) . . ?
C10 C27 C26 119.2(7) . . ?
C10 C27 C28 120.6(8) . . ?
C28 C27 C26 107.3(5) . . ?
C27 C28 C49 109.3(5) . . ?
C29 C28 C27 118.6(7) . . ?
C29 C28 C49 122.6(7) . . ?
C28 C29 C30 125.5(7) . . ?
C28 C29 C52 117.4(6) . . ?
C30 C29 C52 109.7(5) . . ?
C29 C30 C11 118.3(7) . . ?
C29 C30 C31 107.5(5) . . ?
C31 C30 C11 123.5(6) . . ?
C30 C31 C53 107.9(6) . . ?
C32 C31 C30 114.9(7) . . ?
C32 C31 C53 128.3(6) . . ?
C31 C32 C13 126.9(7) . . ?
C31 C32 C33 115.8(7) . . ?
C33 C32 C13 107.8(5) . . ?
C32 C33 C34 108.3(5) . . ?
C55 C33 C32 119.5(7) . . ?
C55 C33 C34 118.6(7) . . ?
C14 C34 C33 108.7(5) . . ?
C35 C34 C14 119.0(8) . . ?
C35 C34 C33 122.8(8) . . ?
C34 C35 C57 118.1(10) . . ?
C36 C35 C34 120.1(9) . . ?
C36 C35 C57 110.9(8) . . ?
C35 C36 C16 119.1(7) . . ?
C35 C36 C37 124.1(7) . . ?
C37 C36 C16 107.2(5) . . ?
C36 C37 C38 109.7(5) . . ?
C59 C37 C36 124.7(6) . . ?
C59 C37 C38 111.8(6) . . ?
C17 C38 C39 121.2(7) . . ?
C37 C38 C17 106.8(5) . . ?
C37 C38 C39 124.2(6) . . ?
C40 C39 C38 114.7(7) . . ?
C61 C39 C38 117.1(7) . . ?
C61 C39 C40 119.8(8) . . ?
C19 C40 C41 107.7(5) . . ?
C39 C40 C19 120.0(7) . . ?
C39 C40 C41 121.8(8) . . ?
C21 C41 C40 108.7(5) . . ?
C42 C41 C21 120.4(7) . . ?
C42 C41 C40 120.2(7) . . ?
C41 C42 C43 123.1(6) . . ?
C41 C42 C62 117.0(7) . . ?
C43 C42 C62 107.8(5) . . ?
C42 C43 C64 108.9(5) . . ?
C44 C43 C42 119.8(6) . . ?
C44 C43 C64 121.4(6) . . ?
C22 C44 C43 119.1(7) . . ?
C22 C44 C45 119.5(7) . . ?
C43 C44 C45 113.3(6) . . ?
C44 C45 C66 126.2(6) . . ?
C46 C45 C44 116.0(6) . . ?
C46 C45 C66 108.5(5) . . ?
C24 C46 C47 115.5(6) . . ?
C45 C46 C24 126.7(7) . . ?
C45 C46 C47 108.9(5) . . ?
C48 C47 C46 120.5(7) . . ?
C48 C47 C67 121.9(7) . . ?
C67 C47 C46 108.4(5) . . ?
C26 C48 C49 108.6(5) . . ?
C47 C48 C26 120.5(7) . . ?
C47 C48 C49 119.0(6) . . ?
C28 C49 C48 106.5(5) . . ?
C28 C49 C50 120.8(7) . . ?
C48 C49 C50 119.4(6) . . ?
C51 C50 C49 114.1(6) . . ?
C68 C50 C49 117.7(7) . . ?
C68 C50 C51 122.6(7) . . ?
C52 C51 C50 116.7(6) . . ?
C52 C51 C71 117.4(7) . . ?
C71 C51 C50 116.3(6) . . ?
C29 C52 C51 126.2(7) . . ?
C29 C52 C53 107.5(5) . . ?
C53 C52 C51 114.3(6) . . ?
C52 C53 C31 107.2(5) . . ?
C54 C53 C31 115.4(7) . . ?
C54 C53 C52 128.5(7) . . ?
C53 C54 C55 120.9(7) . . ?
C53 C54 C72 118.9(7) . . ?
C55 C54 C72 108.3(5) . . ?
C33 C55 C54 119.7(6) . . ?
C33 C55 C56 122.1(7) . . ?
C56 C55 C54 108.5(5) . . ?
C55 C56 C73 107.2(5) . . ?
C57 C56 C55 121.0(7) . . ?
C57 C56 C73 125.1(7) . . ?
C56 C57 C35 117.2(8) . . ?
C58 C57 C35 120.9(10) . . ?
C58 C57 C56 114.3(10) . . ?
C57 C58 C59 125.2(8) . . ?
C57 C58 C75 118.6(8) . . ?
C59 C58 C75 106.5(5) . . ?
C37 C59 C58 113.6(5) . . ?
C37 C59 C60 129.1(6) . . ?
C58 C59 C60 110.2(5) . . ?
C59 C60 C76 106.6(5) . . ?
C61 C60 C59 117.7(6) . . ?
C61 C60 C76 126.6(7) . . ?
C39 C61 C60 120.1(7) . . ?
C39 C61 C62 117.6(7) . . ?
C60 C61 C62 114.7(6) . . ?
C42 C62 C61 123.6(6) . . ?
C63 C62 C42 108.8(5) . . ?
C63 C62 C61 117.1(6) . . ?
C62 C63 C64 108.1(5) . . ?
C77 C63 C62 128.8(8) . . ?
C77 C63 C64 118.3(7) . . ?
C63 C64 C43 106.3(5) . . ?
C65 C64 C43 121.4(6) . . ?
C65 C64 C63 123.0(6) . . ?
C64 C65 C66 119.8(6) . . ?
C64 C65 C79 118.0(7) . . ?
C66 C65 C79 115.8(6) . . ?
C45 C66 C67 107.1(5) . . ?
C65 C66 C45 117.1(6) . . ?
C65 C66 C67 121.4(6) . . ?
C47 C67 C66 106.7(5) . . ?
C47 C67 C68 121.2(6) . . ?
C68 C67 C66 124.3(6) . . ?
C50 C68 C67 120.5(7) . . ?
C50 C68 C69 119.4(7) . . ?
C67 C68 C69 112.7(6) . . ?
C68 C69 C79 120.7(6) . . ?
C70 C69 C68 121.5(6) . . ?
C70 C69 C79 108.4(5) . . ?
C69 C70 C71 116.8(6) . . ?
C69 C70 C80 108.5(5) . . ?
C80 C70 C71 125.0(7) . . ?
C51 C71 C70 123.2(8) . . ?
C72 C71 C51 125.9(8) . . ?
C72 C71 C70 104.5(7) . . ?
C71 C72 C54 114.7(6) . . ?
C71 C72 C73 131.2(7) . . ?
C73 C72 C54 106.6(5) . . ?
C72 C73 C56 109.1(5) . . ?
C74 C73 C56 117.1(9) . . ?
C74 C73 C72 124.4(9) . . ?
C73 C74 C75 122.1(11) . . ?
C73 C74 C80 110.6(9) . . ?
C75 C74 C80 120.7(10) . . ?
C74 C75 C58 122.6(8) . . ?
C74 C75 C76 120.1(9) . . ?
C76 C75 C58 107.6(5) . . ?
C60 C76 C77 117.6(7) . . ?
C75 C76 C60 109.1(5) . . ?
C75 C76 C77 121.9(8) . . ?
C63 C77 C76 114.6(9) . . ?
C78 C77 C63 119.7(10) . . ?
C78 C77 C76 118.2(9) . . ?
C77 C78 C79 121.0(8) . . ?
C77 C78 C80 120.8(8) . . ?
C80 C78 C79 107.5(5) . . ?
C65 C79 C69 123.9(6) . . ?
C65 C79 C78 119.6(6) . . ?
C69 C79 C78 107.4(5) . . ?
C70 C80 C74 122.8(7) . . ?
C70 C80 C78 108.1(5) . . ?
C78 C80 C74 117.8(7) . . ?
N1A Ni1A N2A 90.0(2) . . ?
N1A Ni1A N3A 178.01(18) . . ?
N1A Ni1A N4A 90.9(2) . . ?
N2A Ni1A N3A 89.9(2) . . ?
N4A Ni1A N2A 177.9(2) . . ?
N4A Ni1A N3A 89.1(2) . . ?
C1A N1A Ni1A 128.2(5) . . ?
C30A N1A Ni1A 126.5(4) . . ?
C30A N1A C1A 105.3(6) . . ?
C3A N2A Ni1A 127.4(5) . . ?
C3A N2A C10A 105.5(6) . . ?
C10A N2A Ni1A 127.0(4) . . ?
C12A N3A Ni1A 127.2(4) . . ?
C19A N3A Ni1A 127.6(5) . . ?
C19A N3A C12A 105.1(6) . . ?
C21A N4A Ni1A 127.8(5) . . ?
C28A N4A Ni1A 126.7(4) . . ?
C28A N4A C21A 105.5(6) . . ?
N1A C1A C34A 109.1(7) . . ?
C2A C1A N1A 122.8(7) . . ?
C2A C1A C34A 128.1(6) . . ?
C1A C2A H2A 116.3 . . ?
C3A C2A C1A 127.4(7) . . ?
C3A C2A H2A 116.3 . . ?
N2A C3A C4A 110.1(6) . . ?
C2A C3A N2A 124.0(7) . . ?
C2A C3A C4A 125.9(6) . . ?
C3A C4A C5A 123.2(7) . . ?
C7A C4A C3A 107.7(6) . . ?
C7A C4A C5A 129.1(7) . . ?
C4A C5A H5AA 109.2 . . ?
C4A C5A H5AB 109.2 . . ?
H5AA C5A H5AB 107.9 . . ?
C6A C5A C4A 112.2(6) . . ?
C6A C5A H5AA 109.2 . . ?
C6A C5A H5AB 109.2 . . ?
C5A C6A H6AA 109.5 . . ?
C5A C6A H6AB 109.5 . . ?
C5A C6A H6AC 109.5 . . ?
H6AA C6A H6AB 109.5 . . ?
H6AA C6A H6AC 109.5 . . ?
H6AB C6A H6AC 109.5 . . ?
C4A C7A C8A 128.5(7) . . ?
C4A C7A C10A 106.8(7) . . ?
C10A C7A C8A 124.6(7) . . ?
C7A C8A H8AA 108.9 . . ?
C7A C8A H8AB 108.9 . . ?
C7A C8A C9A 113.4(6) . . ?
H8AA C8A H8AB 107.7 . . ?
C9A C8A H8AA 108.9 . . ?
C9A C8A H8AB 108.9 . . ?
C8A C9A H9AA 109.5 . . ?
C8A C9A H9AB 109.5 . . ?
C8A C9A H9AC 109.5 . . ?
H9AA C9A H9AB 109.5 . . ?
H9AA C9A H9AC 109.5 . . ?
H9AB C9A H9AC 109.5 . . ?
N2A C10A C7A 109.9(6) . . ?
C11A C10A N2A 125.8(7) . . ?
C11A C10A C7A 124.3(7) . . ?
C10A C11A H11A 117.1 . . ?
C10A C11A C12A 125.7(8) . . ?
C12A C11A H11A 117.1 . . ?
N3A C12A C13A 110.0(6) . . ?
C11A C12A N3A 124.4(7) . . ?
C11A C12A C13A 125.6(7) . . ?
C12A C13A C14A 123.8(7) . . ?
C16A C13A C12A 107.5(7) . . ?
C16A C13A C14A 128.3(7) . . ?
C13A C14A H14A 108.7 . . ?
C13A C14A H14B 108.7 . . ?
H14A C14A H14B 107.6 . . ?
C15A C14A C13A 114.4(6) . . ?
C15A C14A H14A 108.7 . . ?
C15A C14A H14B 108.7 . . ?
C14A C15A H15A 109.5 . . ?
C14A C15A H15B 109.5 . . ?
C14A C15A H15C 109.5 . . ?
H15A C15A H15B 109.5 . . ?
H15A C15A H15C 109.5 . . ?
H15B C15A H15C 109.5 . . ?
C13A C16A C17A 130.8(7) . . ?
C13A C16A C19A 106.6(6) . . ?
C19A C16A C17A 122.6(6) . . ?
C16A C17A H17A 109.3 . . ?
C16A C17A H17B 109.3 . . ?
C16A C17A C18A 111.7(5) . . ?
H17A C17A H17B 107.9 . . ?
C18A C17A H17A 109.3 . . ?
C18A C17A H17B 109.3 . . ?
C17A C18A H18A 109.5 . . ?
C17A C18A H18B 109.5 . . ?
C17A C18A H18C 109.5 . . ?
H18A C18A H18B 109.5 . . ?
H18A C18A H18C 109.5 . . ?
H18B C18A H18C 109.5 . . ?
N3A C19A C16A 110.7(6) . . ?
C20A C19A N3A 125.8(7) . . ?
C20A C19A C16A 123.5(6) . . ?
C19A C20A H20A 118.1 . . ?
C21A C20A C19A 123.7(7) . . ?
C21A C20A H20A 118.1 . . ?
N4A C21A C22A 110.1(6) . . ?
C20A C21A N4A 126.0(7) . . ?
C20A C21A C22A 123.9(6) . . ?
C21A C22A C23A 123.6(6) . . ?
C25A C22A C21A 107.6(6) . . ?
C25A C22A C23A 128.8(7) . . ?
C22A C23A H23A 109.1 . . ?
C22A C23A H23B 109.1 . . ?
C22A C23A C24A 112.4(5) . . ?
H23A C23A H23B 107.9 . . ?
C24A C23A H23A 109.1 . . ?
C24A C23A H23B 109.1 . . ?
C23A C24A H24A 109.5 . . ?
C23A C24A H24B 109.5 . . ?
C23A C24A H24C 109.5 . . ?
H24A C24A H24B 109.5 . . ?
H24A C24A H24C 109.5 . . ?
H24B C24A H24C 109.5 . . ?
C22A C25A C26A 128.3(7) . . ?
C22A C25A C28A 105.8(7) . . ?
C28A C25A C26A 125.8(7) . . ?
C25A C26A H26A 109.1 . . ?
C25A C26A H26B 109.1 . . ?
C25A C26A C27A 112.6(6) . . ?
H26A C26A H26B 107.8 . . ?
C27A C26A H26A 109.1 . . ?
C27A C26A H26B 109.1 . . ?
C26A C27A H27A 109.5 . . ?
C26A C27A H27B 109.5 . . ?
C26A C27A H27C 109.5 . . ?
H27A C27A H27B 109.5 . . ?
H27A C27A H27C 109.5 . . ?
H27B C27A H27C 109.5 . . ?
N4A C28A C25A 111.0(6) . . ?
N4A C28A C29A 125.8(6) . . ?
C29A C28A C25A 123.2(7) . . ?
C28A C29A H29A 118.7 . . ?
C28A C29A C30A 122.5(7) . . ?
C30A C29A H29A 118.7 . . ?
N1A C30A C29A 127.5(7) . . ?
N1A C30A C31A 111.7(6) . . ?
C29A C30A C31A 120.8(7) . . ?
C30A C31A C32A 126.1(7) . . ?
C34A C31A C30A 105.6(7) . . ?
C34A C31A C32A 128.3(7) . . ?
C31A C32A H32A 109.0 . . ?
C31A C32A H32B 109.0 . . ?
C31A C32A C33A 113.0(7) . . ?
H32A C32A H32B 107.8 . . ?
C33A C32A H32A 109.0 . . ?
C33A C32A H32B 109.0 . . ?
C32A C33A H33A 109.5 . . ?
C32A C33A H33B 109.5 . . ?
C32A C33A H33C 109.5 . . ?
H33A C33A H33B 109.5 . . ?
H33A C33A H33C 109.5 . . ?
H33B C33A H33C 109.5 . . ?
C1A C34A C35A 123.3(7) . . ?
C31A C34A C1A 108.3(6) . . ?
C31A C34A C35A 128.4(8) . . ?
C34A C35A H35A 109.1 . . ?
C34A C35A H35B 109.1 . . ?
H35A C35A H35B 107.8 . . ?
C36A C35A C34A 112.7(6) . . ?
C36A C35A H35A 109.1 . . ?
C36A C35A H35B 109.1 . . ?
C35A C36A H36A 109.5 . . ?
C35A C36A H36B 109.5 . . ?
C35A C36A H36C 109.5 . . ?
H36A C36A H36B 109.5 . . ?
H36A C36A H36C 109.5 . . ?
H36B C36A H36C 109.5 . . ?

loop_
_geom_bond_atom_site_label_1
_geom_bond_atom_site_label_2
_geom_bond_distance
_geom_bond_site_symmetry_2
_geom_bond_publ_flag
Dy1 O1 1.998(4) . ?
Dy2 O1 2.006(5) . ?
C1 C2 1.465(9) . ?
C1 C5 1.469(9) . ?
C1 C9 1.445(14) . ?
C2 C3 1.467(8) . ?
C2 C12 1.446(8) . ?
C3 C4 1.486(9) . ?
C3 C15 1.490(14) . ?
C4 C5 1.513(9) . ?
C4 C18 1.354(8) . ?
C5 C6 1.411(16) . ?
C6 C7 1.407(17) . ?
C6 C20 1.324(14) . ?
C7 C8 1.442(9) . ?
C7 C23 1.452(9) . ?
C8 C9 1.441(13) . ?
C8 C25 1.469(10) . ?
C9 C10 1.435(15) . ?
C10 C11 1.457(14) . ?
C10 C27 1.407(14) . ?
C11 C12 1.406(9) . ?
C11 C30 1.497(10) . ?
C12 C13 1.391(8) . ?
C13 C14 1.446(8) . ?
C13 C32 1.444(8) . ?
C14 C15 1.390(13) . ?
C14 C34 1.422(8) . ?
C15 C16 1.382(11) . ?
C16 C17 1.471(9) . ?
C16 C36 1.460(9) . ?
C17 C18 1.363(9) . ?
C17 C38 1.478(8) . ?
C18 C19 1.396(9) . ?
C19 C20 1.461(9) . ?
C19 C40 1.444(8) . ?
C20 C21 1.460(9) . ?
C21 C22 1.514(13) . ?
C21 C41 1.448(9) . ?
C22 C23 1.476(11) . ?
C22 C44 1.375(10) . ?
C23 C24 1.423(10) . ?
C24 C25 1.434(8) . ?
C24 C46 1.394(10) . ?
C25 C26 1.251(10) . ?
C26 C27 1.463(9) . ?
C26 C48 1.423(9) . ?
C27 C28 1.430(9) . ?
C28 C29 1.324(11) . ?
C28 C49 1.444(9) . ?
C29 C30 1.393(9) . ?
C29 C52 1.398(9) . ?
C30 C31 1.411(9) . ?
C31 C32 1.308(11) . ?
C31 C53 1.428(9) . ?
C32 C33 1.420(9) . ?
C33 C34 1.431(9) . ?
C33 C55 1.387(11) . ?
C34 C35 1.412(11) . ?
C35 C36 1.411(14) . ?
C35 C57 1.528(16) . ?
C36 C37 1.455(8) . ?
C37 C38 1.457(9) . ?
C37 C59 1.347(7) . ?
C38 C39 1.493(12) . ?
C39 C40 1.413(13) . ?
C39 C61 1.407(9) . ?
C40 C41 1.460(10) . ?
C41 C42 1.394(11) . ?
C42 C43 1.416(9) . ?
C42 C62 1.444(8) . ?
C43 C44 1.391(8) . ?
C43 C64 1.462(8) . ?
C44 C45 1.417(9) . ?
C45 C46 1.393(8) . ?
C45 C66 1.435(8) . ?
C46 C47 1.440(9) . ?
C47 C48 1.369(10) . ?
C47 C67 1.414(8) . ?
C48 C49 1.465(9) . ?
C49 C50 1.513(10) . ?
C50 C51 1.475(10) . ?
C50 C68 1.394(8) . ?
C51 C52 1.443(8) . ?
C51 C71 1.445(9) . ?
C52 C53 1.418(9) . ?
C53 C54 1.319(10) . ?
C54 C55 1.450(10) . ?
C54 C72 1.473(9) . ?
C55 C56 1.448(8) . ?
C56 C57 1.412(14) . ?
C56 C73 1.463(10) . ?
C57 C58 1.404(13) . ?
C58 C59 1.427(9) . ?
C58 C75 1.471(10) . ?
C59 C60 1.432(8) . ?
C60 C61 1.425(9) . ?
C60 C76 1.447(9) . ?
C61 C62 1.453(9) . ?
C62 C63 1.422(9) . ?
C63 C64 1.458(9) . ?
C63 C77 1.402(14) . ?
C64 C65 1.374(8) . ?
C65 C66 1.381(8) . ?
C65 C79 1.408(9) . ?
C66 C67 1.472(8) . ?
C67 C68 1.434(9) . ?
C68 C69 1.465(9) . ?
C69 C70 1.444(9) . ?
C69 C79 1.467(8) . ?
C70 C71 1.465(11) . ?
C70 C80 1.452(9) . ?
C71 C72 1.379(12) . ?
C72 C73 1.449(9) . ?
C73 C74 1.303(13) . ?
C74 C75 1.343(14) . ?
C74 C80 1.482(15) . ?
C75 C76 1.426(9) . ?
C76 C77 1.448(15) . ?
C77 C78 1.378(14) . ?
C78 C79 1.469(9) . ?
C78 C80 1.466(9) . ?
Ni1A N1A 1.950(6) . ?
Ni1A N2A 1.969(6) . ?
Ni1A N3A 1.978(6) . ?
Ni1A N4A 1.967(6) . ?
N1A C1A 1.407(8) . ?
N1A C30A 1.346(10) . ?
N2A C3A 1.388(8) . ?
N2A C10A 1.391(10) . ?
N3A C12A 1.396(10) . ?
N3A C19A 1.365(8) . ?
N4A C21A 1.368(8) . ?
N4A C28A 1.367(9) . ?
C1A C2A 1.352(11) . ?
C1A C34A 1.459(11) . ?
C2A H2A 0.9300 . ?
C2A C3A 1.351(11) . ?
C3A C4A 1.453(10) . ?
C4A C5A 1.515(9) . ?
C4A C7A 1.347(11) . ?
C5A H5AA 0.9700 . ?
C5A H5AB 0.9700 . ?
C5A C6A 1.513(9) . ?
C6A H6AA 0.9600 . ?
C6A H6AB 0.9600 . ?
C6A H6AC 0.9600 . ?
C7A C8A 1.503(12) . ?
C7A C10A 1.466(10) . ?
C8A H8AA 0.9700 . ?
C8A H8AB 0.9700 . ?
C8A C9A 1.517(11) . ?
C9A H9AA 0.9600 . ?
C9A H9AB 0.9600 . ?
C9A H9AC 0.9600 . ?
C10A C11A 1.332(10) . ?
C11A H11A 0.9300 . ?
C11A C12A 1.368(10) . ?
C12A C13A 1.443(10) . ?
C13A C14A 1.557(11) . ?
C13A C16A 1.340(10) . ?
C14A H14A 0.9700 . ?
C14A H14B 0.9700 . ?
C14A C15A 1.497(12) . ?
C15A H15A 0.9600 . ?
C15A H15B 0.9600 . ?
C15A H15C 0.9600 . ?
C16A C17A 1.505(9) . ?
C16A C19A 1.461(11) . ?
C17A H17A 0.9700 . ?
C17A H17B 0.9700 . ?
C17A C18A 1.520(9) . ?
C18A H18A 0.9600 . ?
C18A H18B 0.9600 . ?
C18A H18C 0.9600 . ?
C19A C20A 1.361(10) . ?
C20A H20A 0.9300 . ?
C20A C21A 1.358(10) . ?
C21A C22A 1.452(10) . ?
C22A C23A 1.512(9) . ?
C22A C25A 1.340(10) . ?
C23A H23A 0.9700 . ?
C23A H23B 0.9700 . ?
C23A C24A 1.536(9) . ?
C24A H24A 0.9600 . ?
C24A H24B 0.9600 . ?
C24A H24C 0.9600 . ?
C25A C26A 1.476(11) . ?
C25A C28A 1.458(10) . ?
C26A H26A 0.9700 . ?
C26A H26B 0.9700 . ?
C26A C27A 1.570(11) . ?
C27A H27A 0.9600 . ?
C27A H27B 0.9600 . ?
C27A H27C 0.9600 . ?
C28A C29A 1.377(9) . ?
C29A H29A 0.9300 . ?
C29A C30A 1.382(10) . ?
C30A C31A 1.477(10) . ?
C31A C32A 1.494(12) . ?
C31A C34A 1.334(11) . ?
C32A H32A 0.9700 . ?
C32A H32B 0.9700 . ?
C32A C33A 1.503(13) . ?
C33A H33A 0.9600 . ?
C33A H33B 0.9600 . ?
C33A H33C 0.9600 . ?
C34A C35A 1.524(10) . ?
C35A H35A 0.9700 . ?
C35A H35B 0.9700 . ?
C35A C36A 1.508(9) . ?
C36A H36A 0.9600 . ?
C36A H36B 0.9600 . ?
C36A H36C 0.9600 . ?

loop_
_geom_torsion_atom_site_label_1
_geom_torsion_atom_site_label_2
_geom_torsion_atom_site_label_3
_geom_torsion_atom_site_label_4
_geom_torsion
_geom_torsion_site_symmetry_1
_geom_torsion_site_symmetry_2
_geom_torsion_site_symmetry_3
_geom_torsion_site_symmetry_4
_geom_torsion_publ_flag
C1 C2 C3 C4 2.2(7) . . . . ?
C1 C2 C3 C15 149.6(7) . . . . ?
C1 C2 C12 C11 2.7(9) . . . . ?
C1 C2 C12 C13 -154.5(6) . . . . ?
C1 C5 C6 C7 -9.4(14) . . . . ?
C1 C5 C6 C20 140.3(10) . . . . ?
C1 C9 C10 C11 -4.8(12) . . . . ?
C1 C9 C10 C27 154.8(8) . . . . ?
C2 C1 C5 C4 -1.4(8) . . . . ?
C2 C1 C5 C6 -145.6(9) . . . . ?
C2 C1 C9 C8 150.3(7) . . . . ?
C2 C1 C9 C10 3.7(12) . . . . ?
C2 C3 C4 C5 -3.0(8) . . . . ?
C2 C3 C4 C18 144.8(7) . . . . ?
C2 C3 C15 C14 1.2(11) . . . . ?
C2 C3 C15 C16 -143.6(8) . . . . ?
C2 C12 C13 C14 14.7(10) . . . . ?
C2 C12 C13 C32 152.5(6) . . . . ?
C3 C2 C12 C11 143.7(7) . . . . ?
C3 C2 C12 C13 -13.5(10) . . . . ?
C3 C4 C5 C1 2.7(8) . . . . ?
C3 C4 C5 C6 151.1(8) . . . . ?
C3 C4 C18 C17 2.0(12) . . . . ?
C3 C4 C18 C19 -149.4(8) . . . . ?
C3 C15 C16 C17 2.8(12) . . . . ?
C3 C15 C16 C36 145.0(8) . . . . ?
C4 C3 C15 C14 142.7(8) . . . . ?
C4 C3 C15 C16 -2.0(12) . . . . ?
C4 C5 C6 C7 -150.7(8) . . . . ?
C4 C5 C6 C20 -1.0(14) . . . . ?
C4 C18 C19 C20 3.9(12) . . . . ?
C4 C18 C19 C40 148.0(8) . . . . ?
C5 C1 C2 C3 -0.5(8) . . . . ?
C5 C1 C2 C12 145.1(6) . . . . ?
C5 C1 C9 C8 5.8(11) . . . . ?
C5 C1 C9 C10 -140.8(8) . . . . ?
C5 C4 C18 C17 143.4(8) . . . . ?
C5 C4 C18 C19 -8.0(13) . . . . ?
C5 C6 C7 C8 5.3(14) . . . . ?
C5 C6 C7 C23 148.6(8) . . . . ?
C5 C6 C20 C19 -2.7(16) . . . . ?
C5 C6 C20 C21 -148.7(9) . . . . ?
C6 C7 C8 C9 4.2(13) . . . . ?
C6 C7 C8 C25 147.0(9) . . . . ?
C6 C7 C23 C22 -9.2(13) . . . . ?
C6 C7 C23 C24 -149.7(9) . . . . ?
C6 C20 C21 C22 12.2(14) . . . . ?
C6 C20 C21 C41 153.1(10) . . . . ?
C7 C6 C20 C19 142.9(11) . . . . ?
C7 C6 C20 C21 -3.1(16) . . . . ?
C7 C8 C9 C1 -9.7(12) . . . . ?
C7 C8 C9 C10 135.7(9) . . . . ?
C7 C8 C25 C24 -0.3(9) . . . . ?
C7 C8 C25 C26 -146.6(8) . . . . ?
C7 C23 C24 C25 0.8(10) . . . . ?
C7 C23 C24 C46 144.6(8) . . . . ?
C8 C7 C23 C22 139.5(8) . . . . ?
C8 C7 C23 C24 -1.0(9) . . . . ?
C8 C9 C10 C11 -149.4(9) . . . . ?
C8 C9 C10 C27 10.3(13) . . . . ?
C8 C25 C26 C27 -0.8(12) . . . . ?
C8 C25 C26 C48 144.9(8) . . . . ?
C9 C1 C2 C3 -148.2(7) . . . . ?
C9 C1 C2 C12 -2.6(10) . . . . ?
C9 C1 C5 C4 148.1(7) . . . . ?
C9 C1 C5 C6 4.0(13) . . . . ?
C9 C8 C25 C24 144.3(8) . . . . ?
C9 C8 C25 C26 -2.0(11) . . . . ?
C9 C10 C11 C12 5.5(13) . . . . ?
C9 C10 C11 C30 156.7(7) . . . . ?
C9 C10 C27 C26 -12.9(12) . . . . ?
C9 C10 C27 C28 -149.4(8) . . . . ?
C10 C11 C12 C2 -4.3(11) . . . . ?
C10 C11 C12 C13 151.2(8) . . . . ?
C10 C11 C30 C29 -6.1(9) . . . . ?
C10 C11 C30 C31 -146.0(7) . . . . ?
C10 C27 C28 C29 -9.4(10) . . . . ?
C10 C27 C28 C49 138.0(8) . . . . ?
C11 C10 C27 C26 146.5(7) . . . . ?
C11 C10 C27 C28 10.0(11) . . . . ?
C11 C12 C13 C14 -141.5(7) . . . . ?
C11 C12 C13 C32 -3.8(10) . . . . ?
C11 C30 C31 C32 -11.0(10) . . . . ?
C11 C30 C31 C53 139.3(7) . . . . ?
C12 C2 C3 C4 -141.5(7) . . . . ?
C12 C2 C3 C15 5.9(10) . . . . ?
C12 C11 C30 C29 147.9(7) . . . . ?
C12 C11 C30 C31 8.0(10) . . . . ?
C12 C13 C14 C15 -8.4(12) . . . . ?
C12 C13 C14 C34 140.3(8) . . . . ?
C12 C13 C32 C31 0.4(11) . . . . ?
C12 C13 C32 C33 -143.9(8) . . . . ?
C13 C14 C15 C3 -0.2(12) . . . . ?
C13 C14 C15 C16 141.8(9) . . . . ?
C13 C14 C34 C33 1.6(9) . . . . ?
C13 C14 C34 C35 -145.6(8) . . . . ?
C13 C32 C33 C34 1.2(10) . . . . ?
C13 C32 C33 C55 141.2(8) . . . . ?
C14 C13 C32 C31 144.1(8) . . . . ?
C14 C13 C32 C33 -0.2(9) . . . . ?
C14 C15 C16 C17 -140.5(9) . . . . ?
C14 C15 C16 C36 1.7(14) . . . . ?
C14 C34 C35 C36 -3.6(14) . . . . ?
C14 C34 C35 C57 137.4(10) . . . . ?
C15 C3 C4 C5 -148.2(8) . . . . ?
C15 C3 C4 C18 -0.4(12) . . . . ?
C15 C14 C34 C33 150.7(9) . . . . ?
C15 C14 C34 C35 3.5(13) . . . . ?
C15 C16 C17 C18 -1.4(12) . . . . ?
C15 C16 C17 C38 147.0(9) . . . . ?
C15 C16 C36 C35 -1.9(13) . . . . ?
C15 C16 C36 C37 -149.6(9) . . . . ?
C16 C17 C18 C4 -1.3(13) . . . . ?
C16 C17 C18 C19 149.7(7) . . . . ?
C16 C17 C38 C37 1.2(9) . . . . ?
C16 C17 C38 C39 -149.1(8) . . . . ?
C16 C36 C37 C38 3.5(10) . . . . ?
C16 C36 C37 C59 140.3(9) . . . . ?
C17 C16 C36 C35 144.9(8) . . . . ?
C17 C16 C36 C37 -2.8(8) . . . . ?
C17 C18 C19 C20 -148.7(8) . . . . ?
C17 C18 C19 C40 -4.6(13) . . . . ?
C17 C38 C39 C40 -6.2(12) . . . . ?
C17 C38 C39 C61 142.0(8) . . . . ?
C18 C4 C5 C1 -141.6(8) . . . . ?
C18 C4 C5 C6 6.7(13) . . . . ?
C18 C17 C38 C37 150.1(8) . . . . ?
C18 C17 C38 C39 -0.2(12) . . . . ?
C18 C19 C20 C6 1.4(14) . . . . ?
C18 C19 C20 C21 149.7(8) . . . . ?
C18 C19 C40 C39 -2.1(13) . . . . ?
C18 C19 C40 C41 -147.4(8) . . . . ?
C19 C20 C21 C22 -140.3(9) . . . . ?
C19 C20 C21 C41 0.6(9) . . . . ?
C19 C40 C41 C21 0.8(11) . . . . ?
C19 C40 C41 C42 145.4(7) . . . . ?
C20 C6 C7 C8 -141.5(10) . . . . ?
C20 C6 C7 C23 1.8(16) . . . . ?
C20 C19 C40 C39 144.9(8) . . . . ?
C20 C19 C40 C41 -0.4(10) . . . . ?
C20 C21 C22 C23 -16.7(12) . . . . ?
C20 C21 C22 C44 136.2(9) . . . . ?
C20 C21 C41 C40 -0.9(10) . . . . ?
C20 C21 C41 C42 -145.4(8) . . . . ?
C21 C22 C23 C7 14.8(11) . . . . ?
C21 C22 C23 C24 153.0(7) . . . . ?
C21 C22 C44 C43 0.4(13) . . . . ?
C21 C22 C44 C45 -146.3(8) . . . . ?
C21 C41 C42 C43 1.3(12) . . . . ?
C21 C41 C42 C62 139.2(7) . . . . ?
C22 C21 C41 C40 146.3(8) . . . . ?
C22 C21 C41 C42 1.8(11) . . . . ?
C22 C23 C24 C25 -144.9(8) . . . . ?
C22 C23 C24 C46 -1.1(12) . . . . ?
C22 C44 C45 C46 -2.2(12) . . . . ?
C22 C44 C45 C66 140.4(9) . . . . ?
C23 C7 C8 C9 -142.0(8) . . . . ?
C23 C7 C8 C25 0.8(9) . . . . ?
C23 C22 C44 C43 148.2(9) . . . . ?
C23 C22 C44 C45 1.4(15) . . . . ?
C23 C24 C25 C8 -0.3(10) . . . . ?
C23 C24 C25 C26 144.5(9) . . . . ?
C23 C24 C46 C45 0.2(13) . . . . ?
C23 C24 C46 C47 -143.3(8) . . . . ?
C24 C25 C26 C27 -141.6(8) . . . . ?
C24 C25 C26 C48 4.1(14) . . . . ?
C24 C46 C47 C48 0.1(12) . . . . ?
C24 C46 C47 C67 147.5(8) . . . . ?
C25 C8 C9 C1 -148.4(7) . . . . ?
C25 C8 C9 C10 -3.0(13) . . . . ?
C25 C24 C46 C45 140.0(8) . . . . ?
C25 C24 C46 C47 -3.5(12) . . . . ?
C25 C26 C27 C10 8.6(12) . . . . ?
C25 C26 C27 C28 150.2(8) . . . . ?
C25 C26 C48 C47 -7.4(13) . . . . ?
C25 C26 C48 C49 -149.8(9) . . . . ?
C26 C27 C28 C29 -150.4(7) . . . . ?
C26 C27 C28 C49 -3.0(9) . . . . ?
C26 C48 C49 C28 -2.8(10) . . . . ?
C26 C48 C49 C50 138.5(8) . . . . ?
C27 C10 C11 C12 -153.4(8) . . . . ?
C27 C10 C11 C30 -2.2(11) . . . . ?
C27 C26 C48 C47 143.3(8) . . . . ?
C27 C26 C48 C49 1.0(9) . . . . ?
C27 C28 C29 C30 0.6(11) . . . . ?
C27 C28 C29 C52 147.4(7) . . . . ?
C27 C28 C49 C48 3.6(9) . . . . ?
C27 C28 C49 C50 -137.0(7) . . . . ?
C28 C29 C30 C11 7.2(10) . . . . ?
C28 C29 C30 C31 152.9(7) . . . . ?
C28 C29 C52 C51 -14.0(11) . . . . ?
C28 C29 C52 C53 -154.0(7) . . . . ?
C28 C49 C50 C51 -12.9(11) . . . . ?
C28 C49 C50 C68 141.6(8) . . . . ?
C29 C28 C49 C48 149.3(8) . . . . ?
C29 C28 C49 C50 8.7(12) . . . . ?
C29 C30 C31 C32 -154.5(7) . . . . ?
C29 C30 C31 C53 -4.2(7) . . . . ?
C29 C52 C53 C31 -0.3(8) . . . . ?
C29 C52 C53 C54 144.7(8) . . . . ?
C30 C11 C12 C2 -155.7(6) . . . . ?
C30 C11 C12 C13 -0.2(11) . . . . ?
C30 C29 C52 C51 137.7(8) . . . . ?
C30 C29 C52 C53 -2.3(8) . . . . ?
C30 C31 C32 C13 6.7(11) . . . . ?
C30 C31 C32 C33 148.6(7) . . . . ?
C30 C31 C53 C52 2.8(8) . . . . ?
C30 C31 C53 C54 -147.5(7) . . . . ?
C31 C32 C33 C34 -147.6(8) . . . . ?
C31 C32 C33 C55 -7.6(12) . . . . ?
C31 C53 C54 C55 1.1(11) . . . . ?
C31 C53 C54 C72 139.6(8) . . . . ?
C32 C13 C14 C15 -149.6(8) . . . . ?
C32 C13 C14 C34 -0.8(8) . . . . ?
C32 C31 C53 C52 147.9(8) . . . . ?
C32 C31 C53 C54 -2.4(12) . . . . ?
C32 C33 C34 C14 -1.7(11) . . . . ?
C32 C33 C34 C35 144.0(9) . . . . ?
C32 C33 C55 C54 6.9(12) . . . . ?
C32 C33 C55 C56 -135.2(8) . . . . ?
C33 C34 C35 C36 -146.0(9) . . . . ?
C33 C34 C35 C57 -5.0(14) . . . . ?
C33 C55 C56 C57 -3.6(13) . . . . ?
C33 C55 C56 C73 149.0(8) . . . . ?
C34 C14 C15 C3 -144.6(8) . . . . ?
C34 C14 C15 C16 -2.6(14) . . . . ?
C34 C33 C55 C54 142.9(8) . . . . ?
C34 C33 C55 C56 0.8(12) . . . . ?
C34 C35 C36 C16 2.8(13) . . . . ?
C34 C35 C36 C37 144.8(9) . . . . ?
C34 C35 C57 C56 2.1(15) . . . . ?
C34 C35 C57 C58 -145.9(10) . . . . ?
C35 C36 C37 C38 -142.1(9) . . . . ?
C35 C36 C37 C59 -5.4(14) . . . . ?
C35 C57 C58 C59 5.8(15) . . . . ?
C35 C57 C58 C75 147.0(9) . . . . ?
C36 C16 C17 C18 -147.4(8) . . . . ?
C36 C16 C17 C38 1.0(8) . . . . ?
C36 C35 C57 C56 146.5(9) . . . . ?
C36 C35 C57 C58 -1.5(13) . . . . ?
C36 C37 C38 C17 -2.9(10) . . . . ?
C36 C37 C38 C39 146.3(8) . . . . ?
C36 C37 C59 C58 8.7(12) . . . . ?
C36 C37 C59 C60 -138.4(8) . . . . ?
C37 C38 C39 C40 -151.2(8) . . . . ?
C37 C38 C39 C61 -3.1(13) . . . . ?
C37 C59 C60 C61 0.6(12) . . . . ?
C37 C59 C60 C76 149.8(8) . . . . ?
C38 C17 C18 C4 -145.6(8) . . . . ?
C38 C17 C18 C19 5.5(12) . . . . ?
C38 C37 C59 C58 144.7(7) . . . . ?
C38 C37 C59 C60 -2.5(12) . . . . ?
C38 C39 C40 C19 7.1(12) . . . . ?
C38 C39 C40 C41 147.4(8) . . . . ?
C38 C39 C61 C60 0.9(12) . . . . ?
C38 C39 C61 C62 -147.2(7) . . . . ?
C39 C40 C41 C21 -143.7(8) . . . . ?
C39 C40 C41 C42 0.8(12) . . . . ?
C39 C61 C62 C42 0.2(10) . . . . ?
C39 C61 C62 C63 141.1(7) . . . . ?
C40 C19 C20 C6 -148.4(11) . . . . ?
C40 C19 C20 C21 -0.1(9) . . . . ?
C40 C39 C61 C60 147.3(8) . . . . ?
C40 C39 C61 C62 -0.7(11) . . . . ?
C40 C41 C42 C43 -139.2(8) . . . . ?
C40 C41 C42 C62 -1.3(10) . . . . ?
C41 C21 C22 C23 -155.7(7) . . . . ?
C41 C21 C22 C44 -2.7(12) . . . . ?
C41 C42 C43 C44 -3.8(11) . . . . ?
C41 C42 C43 C64 142.2(8) . . . . ?
C41 C42 C62 C61 0.8(10) . . . . ?
C41 C42 C62 C63 -142.8(7) . . . . ?
C42 C43 C44 C22 2.8(12) . . . . ?
C42 C43 C44 C45 151.5(7) . . . . ?
C42 C43 C64 C63 -2.7(8) . . . . ?
C42 C43 C64 C65 -150.0(8) . . . . ?
C42 C62 C63 C64 -2.7(8) . . . . ?
C42 C62 C63 C77 151.9(8) . . . . ?
C43 C42 C62 C61 144.6(7) . . . . ?
C43 C42 C62 C63 1.1(8) . . . . ?
C43 C44 C45 C46 -150.8(7) . . . . ?
C43 C44 C45 C66 -8.2(12) . . . . ?
C43 C64 C65 C66 -3.6(14) . . . . ?
C43 C64 C65 C79 147.3(8) . . . . ?
C44 C22 C23 C7 -137.9(10) . . . . ?
C44 C22 C23 C24 0.3(14) . . . . ?
C44 C43 C64 C63 142.6(8) . . . . ?
C44 C43 C64 C65 -4.8(12) . . . . ?
C44 C45 C46 C24 1.5(12) . . . . ?
C44 C45 C46 C47 146.9(8) . . . . ?
C44 C45 C66 C65 0.7(12) . . . . ?
C44 C45 C66 C67 -139.7(8) . . . . ?
C45 C46 C47 C48 -149.6(9) . . . . ?
C45 C46 C47 C67 -2.2(9) . . . . ?
C45 C66 C67 C47 -6.4(9) . . . . ?
C45 C66 C67 C68 142.9(8) . . . . ?
C46 C24 C25 C8 -143.4(8) . . . . ?
C46 C24 C25 C26 1.4(13) . . . . ?
C46 C45 C66 C65 145.5(8) . . . . ?
C46 C45 C66 C67 5.1(9) . . . . ?
C46 C47 C48 C26 5.2(13) . . . . ?
C46 C47 C48 C49 143.7(8) . . . . ?
C46 C47 C67 C66 5.3(9) . . . . ?
C46 C47 C67 C68 -145.2(8) . . . . ?
C47 C48 C49 C28 -145.8(8) . . . . ?
C47 C48 C49 C50 -4.5(12) . . . . ?
C47 C67 C68 C50 0.0(13) . . . . ?
C47 C67 C68 C69 149.9(7) . . . . ?
C48 C26 C27 C10 -140.4(8) . . . . ?
C48 C26 C27 C28 1.2(9) . . . . ?
C48 C47 C67 C66 152.1(8) . . . . ?
C48 C47 C67 C68 1.6(13) . . . . ?
C48 C49 C50 C51 -148.6(8) . . . . ?
C48 C49 C50 C68 5.9(12) . . . . ?
C49 C28 C29 C30 -142.2(7) . . . . ?
C49 C28 C29 C52 4.6(11) . . . . ?
C49 C50 C51 C52 4.5(11) . . . . ?
C49 C50 C51 C71 150.1(8) . . . . ?
C49 C50 C68 C67 -3.6(13) . . . . ?
C49 C50 C68 C69 -151.6(8) . . . . ?
C50 C51 C52 C29 8.9(12) . . . . ?
C50 C51 C52 C53 146.6(8) . . . . ?
C50 C51 C71 C70 3.8(14) . . . . ?
C50 C51 C71 C72 -143.7(10) . . . . ?
C50 C68 C69 C70 1.2(12) . . . . ?
C50 C68 C69 C79 143.7(8) . . . . ?
C51 C50 C68 C67 148.6(9) . . . . ?
C51 C50 C68 C69 0.6(14) . . . . ?
C51 C52 C53 C31 -145.7(7) . . . . ?
C51 C52 C53 C54 -0.6(12) . . . . ?
C51 C71 C72 C54 -5.1(14) . . . . ?
C51 C71 C72 C73 139.9(10) . . . . ?
C52 C29 C30 C11 -141.7(6) . . . . ?
C52 C29 C30 C31 4.0(8) . . . . ?
C52 C51 C71 C70 149.1(9) . . . . ?
C52 C51 C71 C72 1.6(15) . . . . ?
C52 C53 C54 C55 -141.6(8) . . . . ?
C52 C53 C54 C72 -3.1(13) . . . . ?
C53 C31 C32 C13 -136.4(8) . . . . ?
C53 C31 C32 C33 5.6(12) . . . . ?
C53 C54 C55 C33 -3.6(12) . . . . ?
C53 C54 C55 C56 143.0(8) . . . . ?
C53 C54 C72 C71 5.6(12) . . . . ?
C53 C54 C72 C73 -147.6(8) . . . . ?
C54 C55 C56 C57 -149.3(9) . . . . ?
C54 C55 C56 C73 3.3(9) . . . . ?
C54 C72 C73 C56 6.4(10) . . . . ?
C54 C72 C73 C74 151.6(10) . . . . ?
C55 C33 C34 C14 -142.2(8) . . . . ?
C55 C33 C34 C35 3.6(13) . . . . ?
C55 C54 C72 C71 148.8(8) . . . . ?
C55 C54 C72 C73 -4.3(10) . . . . ?
C55 C56 C57 C35 2.0(14) . . . . ?
C55 C56 C57 C58 152.0(8) . . . . ?
C55 C56 C73 C72 -6.1(10) . . . . ?
C55 C56 C73 C74 -154.1(9) . . . . ?
C56 C57 C58 C59 -143.0(9) . . . . ?
C56 C57 C58 C75 -1.8(12) . . . . ?
C56 C73 C74 C75 -1.7(15) . . . . ?
C56 C73 C74 C80 150.0(8) . . . . ?
C57 C35 C36 C16 -140.8(8) . . . . ?
C57 C35 C36 C37 1.2(12) . . . . ?
C57 C56 C73 C72 145.1(9) . . . . ?
C57 C56 C73 C74 -3.0(13) . . . . ?
C57 C58 C59 C37 -9.1(12) . . . . ?
C57 C58 C59 C60 144.2(9) . . . . ?
C57 C58 C75 C74 -2.4(13) . . . . ?
C57 C58 C75 C76 -148.3(8) . . . . ?
C58 C59 C60 C61 -147.4(7) . . . . ?
C58 C59 C60 C76 1.8(8) . . . . ?
C58 C75 C76 C60 1.7(9) . . . . ?
C58 C75 C76 C77 144.3(7) . . . . ?
C59 C37 C38 C17 -145.5(7) . . . . ?
C59 C37 C38 C39 3.7(12) . . . . ?
C59 C58 C75 C74 145.3(9) . . . . ?
C59 C58 C75 C76 -0.6(8) . . . . ?
C59 C60 C61 C39 0.3(11) . . . . ?
C59 C60 C61 C62 149.2(6) . . . . ?
C59 C60 C76 C75 -2.2(8) . . . . ?
C59 C60 C76 C77 -146.5(7) . . . . ?
C60 C61 C62 C42 -149.5(6) . . . . ?
C60 C61 C62 C63 -8.7(9) . . . . ?
C60 C76 C77 C63 -2.9(10) . . . . ?
C60 C76 C77 C78 146.7(8) . . . . ?
C61 C39 C40 C19 -140.1(8) . . . . ?
C61 C39 C40 C41 0.2(12) . . . . ?
C61 C60 C76 C75 143.4(7) . . . . ?
C61 C60 C76 C77 -0.9(10) . . . . ?
C61 C62 C63 C64 -149.0(6) . . . . ?
C61 C62 C63 C77 5.6(11) . . . . ?
C62 C42 C43 C44 -144.9(7) . . . . ?
C62 C42 C43 C64 1.0(8) . . . . ?
C62 C63 C64 C43 3.3(8) . . . . ?
C62 C63 C64 C65 150.0(8) . . . . ?
C62 C63 C77 C76 0.6(12) . . . . ?
C62 C63 C77 C78 -148.6(8) . . . . ?
C63 C64 C65 C66 -145.5(8) . . . . ?
C63 C64 C65 C79 5.3(13) . . . . ?
C63 C77 C78 C79 1.7(12) . . . . ?
C63 C77 C78 C80 141.9(8) . . . . ?
C64 C43 C44 C22 -138.8(8) . . . . ?
C64 C43 C44 C45 9.9(12) . . . . ?
C64 C63 C77 C76 153.0(7) . . . . ?
C64 C63 C77 C78 3.8(12) . . . . ?
C64 C65 C66 C45 5.4(13) . . . . ?
C64 C65 C66 C67 139.8(8) . . . . ?
C64 C65 C79 C69 -142.2(8) . . . . ?
C64 C65 C79 C78 0.5(12) . . . . ?
C65 C66 C67 C47 -144.7(8) . . . . ?
C65 C66 C67 C68 4.6(12) . . . . ?
C66 C45 C46 C24 -147.4(8) . . . . ?
C66 C45 C46 C47 -1.9(9) . . . . ?
C66 C65 C79 C69 9.8(12) . . . . ?
C66 C65 C79 C78 152.5(7) . . . . ?
C66 C67 C68 C50 -145.2(8) . . . . ?
C66 C67 C68 C69 4.7(12) . . . . ?
C67 C47 C48 C26 -137.7(8) . . . . ?
C67 C47 C48 C49 0.8(13) . . . . ?
C67 C68 C69 C70 -149.1(7) . . . . ?
C67 C68 C69 C79 -6.6(11) . . . . ?
C68 C50 C51 C52 -148.5(9) . . . . ?
C68 C50 C51 C71 -3.0(14) . . . . ?
C68 C69 C70 C71 -0.4(11) . . . . ?
C68 C69 C70 C80 147.3(7) . . . . ?
C68 C69 C79 C65 -0.5(12) . . . . ?
C68 C69 C79 C78 -146.9(7) . . . . ?
C69 C70 C71 C51 -2.2(13) . . . . ?
C69 C70 C71 C72 151.1(8) . . . . ?
C69 C70 C80 C74 -143.8(8) . . . . ?
C69 C70 C80 C78 -1.2(8) . . . . ?
C70 C69 C79 C65 146.4(8) . . . . ?
C70 C69 C79 C78 0.0(8) . . . . ?
C70 C71 C72 C54 -157.4(7) . . . . ?
C70 C71 C72 C73 -12.5(14) . . . . ?
C71 C51 C52 C29 -136.3(8) . . . . ?
C71 C51 C52 C53 1.5(12) . . . . ?
C71 C70 C80 C74 0.6(12) . . . . ?
C71 C70 C80 C78 143.2(8) . . . . ?
C71 C72 C73 C56 -140.6(10) . . . . ?
C71 C72 C73 C74 4.6(17) . . . . ?
C72 C54 C55 C33 -146.0(8) . . . . ?
C72 C54 C55 C56 0.6(9) . . . . ?
C72 C73 C74 C75 -144.4(10) . . . . ?
C72 C73 C74 C80 7.3(14) . . . . ?
C73 C56 C57 C35 -145.5(9) . . . . ?
C73 C56 C57 C58 4.6(14) . . . . ?
C73 C74 C75 C58 4.3(15) . . . . ?
C73 C74 C75 C76 146.2(10) . . . . ?
C73 C74 C80 C70 -9.3(13) . . . . ?
C73 C74 C80 C78 -148.6(8) . . . . ?
C74 C75 C76 C60 -145.2(8) . . . . ?
C74 C75 C76 C77 -2.6(12) . . . . ?
C75 C58 C59 C37 -154.1(7) . . . . ?
C75 C58 C59 C60 -0.7(8) . . . . ?
C75 C74 C80 C70 142.8(9) . . . . ?
C75 C74 C80 C78 3.5(12) . . . . ?
C75 C76 C77 C63 -142.5(8) . . . . ?
C75 C76 C77 C78 7.1(12) . . . . ?
C76 C60 C61 C39 -142.0(8) . . . . ?
C76 C60 C61 C62 6.9(10) . . . . ?
C76 C77 C78 C79 -146.3(8) . . . . ?
C76 C77 C78 C80 -6.1(12) . . . . ?
C77 C63 C64 C43 -154.4(7) . . . . ?
C77 C63 C64 C65 -7.7(12) . . . . ?
C77 C78 C79 C65 -4.1(11) . . . . ?
C77 C78 C79 C69 144.1(7) . . . . ?
C77 C78 C80 C70 -143.7(8) . . . . ?
C77 C78 C80 C74 1.1(11) . . . . ?
C79 C65 C66 C45 -146.0(8) . . . . ?
C79 C65 C66 C67 -11.6(12) . . . . ?
C79 C69 C70 C71 -147.0(7) . . . . ?
C79 C69 C70 C80 0.7(8) . . . . ?
C79 C78 C80 C70 1.2(8) . . . . ?
C79 C78 C80 C74 146.0(7) . . . . ?
C80 C70 C71 C51 -144.0(9) . . . . ?
C80 C70 C71 C72 9.2(11) . . . . ?
C80 C74 C75 C58 -144.5(8) . . . . ?
C80 C74 C75 C76 -2.7(13) . . . . ?
C80 C78 C79 C65 -148.9(7) . . . . ?
C80 C78 C79 C69 -0.7(8) . . . . ?
Ni1A N1A C1A C2A -1.8(8) . . . . ?
Ni1A N1A C1A C34A 179.0(4) . . . . ?
Ni1A N1A C30A C29A 1.2(8) . . . . ?
Ni1A N1A C30A C31A -179.2(4) . . . . ?
Ni1A N2A C3A C2A 3.5(8) . . . . ?
Ni1A N2A C3A C4A -177.2(4) . . . . ?
Ni1A N2A C10A C7A 177.4(4) . . . . ?
Ni1A N2A C10A C11A -2.2(8) . . . . ?
Ni1A N3A C12A C11A 0.6(8) . . . . ?
Ni1A N3A C12A C13A -177.8(4) . . . . ?
Ni1A N3A C19A C16A 177.0(4) . . . . ?
Ni1A N3A C19A C20A -1.5(8) . . . . ?
Ni1A N4A C21A C20A 0.9(8) . . . . ?
Ni1A N4A C21A C22A -177.7(3) . . . . ?
Ni1A N4A C28A C25A 178.4(4) . . . . ?
Ni1A N4A C28A C29A -0.1(8) . . . . ?
N1A C1A C2A C3A 3.8(9) . . . . ?
N1A C1A C34A C31A -0.5(7) . . . . ?
N1A C1A C34A C35A -179.2(5) . . . . ?
N1A C30A C31A C32A 179.8(6) . . . . ?
N1A C30A C31A C34A 0.7(7) . . . . ?
N2A C3A C4A C5A 179.4(5) . . . . ?
N2A C3A C4A C7A 0.2(6) . . . . ?
N2A C10A C11A C12A 2.7(10) . . . . ?
N3A C12A C13A C14A 174.5(6) . . . . ?
N3A C12A C13A C16A 1.0(7) . . . . ?
N3A C19A C20A C21A 1.7(9) . . . . ?
N4A C21A C22A C23A 177.4(5) . . . . ?
N4A C21A C22A C25A -1.3(6) . . . . ?
N4A C28A C29A C30A 1.8(9) . . . . ?
C1A N1A C30A C29A 179.4(6) . . . . ?
C1A N1A C30A C31A -1.0(6) . . . . ?
C1A C2A C3A N2A -4.7(9) . . . . ?
C1A C2A C3A C4A 176.1(6) . . . . ?
C1A C34A C35A C36A 90.3(9) . . . . ?
C2A C1A C34A C31A -179.7(6) . . . . ?
C2A C1A C34A C35A 1.6(9) . . . . ?
C2A C3A C4A C5A -1.3(9) . . . . ?
C2A C3A C4A C7A 179.5(6) . . . . ?
C3A N2A C10A C7A 1.0(6) . . . . ?
C3A N2A C10A C11A -178.7(6) . . . . ?
C3A C4A C5A C6A -92.1(9) . . . . ?
C3A C4A C7A C8A 176.8(6) . . . . ?
C3A C4A C7A C10A 0.4(6) . . . . ?
C4A C7A C8A C9A -100.0(9) . . . . ?
C4A C7A C10A N2A -0.9(7) . . . . ?
C4A C7A C10A C11A 178.8(6) . . . . ?
C5A C4A C7A C8A -2.3(11) . . . . ?
C5A C4A C7A C10A -178.7(6) . . . . ?
C7A C4A C5A C6A 86.9(9) . . . . ?
C7A C10A C11A C12A -176.9(6) . . . . ?
C8A C7A C10A N2A -177.5(6) . . . . ?
C8A C7A C10A C11A 2.2(10) . . . . ?
C10A N2A C3A C2A 180.0(5) . . . . ?
C10A N2A C3A C4A -0.7(6) . . . . ?
C10A C7A C8A C9A 75.9(8) . . . . ?
C10A C11A C12A N3A -1.9(10) . . . . ?
C10A C11A C12A C13A 176.3(6) . . . . ?
C11A C12A C13A C14A -3.9(10) . . . . ?
C11A C12A C13A C16A -177.4(6) . . . . ?
C12A N3A C19A C16A -0.8(6) . . . . ?
C12A N3A C19A C20A -179.2(5) . . . . ?
C12A C13A C14A C15A -80.8(10) . . . . ?
C12A C13A C16A C17A 179.0(6) . . . . ?
C12A C13A C16A C19A -1.4(7) . . . . ?
C13A C16A C17A C18A -99.5(8) . . . . ?
C13A C16A C19A N3A 1.4(6) . . . . ?
C13A C16A C19A C20A 179.9(5) . . . . ?
C14A C13A C16A C17A 5.8(11) . . . . ?
C14A C13A C16A C19A -174.6(6) . . . . ?
C16A C13A C14A C15A 91.4(9) . . . . ?
C16A C19A C20A C21A -176.6(5) . . . . ?
C17A C16A C19A N3A -178.9(5) . . . . ?
C17A C16A C19A C20A -0.4(8) . . . . ?
C19A N3A C12A C11A 178.3(6) . . . . ?
C19A N3A C12A C13A -0.1(6) . . . . ?
C19A C16A C17A C18A 80.9(8) . . . . ?
C19A C20A C21A N4A -1.4(9) . . . . ?
C19A C20A C21A C22A 177.0(5) . . . . ?
C20A C21A C22A C23A -1.2(8) . . . . ?
C20A C21A C22A C25A -179.9(5) . . . . ?
C21A N4A C28A C25A -0.2(6) . . . . ?
C21A N4A C28A C29A -178.7(5) . . . . ?
C21A C22A C23A C24A -78.1(7) . . . . ?
C21A C22A C25A C26A 177.7(6) . . . . ?
C21A C22A C25A C28A 1.1(6) . . . . ?
C22A C25A C26A C27A -92.8(8) . . . . ?
C22A C25A C28A N4A -0.7(6) . . . . ?
C22A C25A C28A C29A 177.9(5) . . . . ?
C23A C22A C25A C26A -1.0(10) . . . . ?
C23A C22A C25A C28A -177.5(5) . . . . ?
C25A C22A C23A C24A 100.4(8) . . . . ?
C25A C28A C29A C30A -176.6(5) . . . . ?
C26A C25A C28A N4A -177.3(6) . . . . ?
C26A C25A C28A C29A 1.3(9) . . . . ?
C28A N4A C21A C20A 179.5(5) . . . . ?
C28A N4A C21A C22A 0.9(6) . . . . ?
C28A C25A C26A C27A 83.1(9) . . . . ?
C28A C29A C30A N1A -2.4(9) . . . . ?
C28A C29A C30A C31A 178.0(5) . . . . ?
C29A C30A C31A C32A -0.5(10) . . . . ?
C29A C30A C31A C34A -179.6(5) . . . . ?
C30A N1A C1A C2A -179.8(5) . . . . ?
C30A N1A C1A C34A 0.9(6) . . . . ?
C30A C31A C32A C33A -81.9(9) . . . . ?
C30A C31A C34A C1A -0.1(7) . . . . ?
C30A C31A C34A C35A 178.5(6) . . . . ?
C31A C34A C35A C36A -88.2(10) . . . . ?
C32A C31A C34A C1A -179.2(6) . . . . ?
C32A C31A C34A C35A -0.5(11) . . . . ?
C34A C1A C2A C3A -177.1(6) . . . . ?
C34A C31A C32A C33A 97.0(10) . . . . ?

loop_
_platon_squeeze_void_nr
_platon_squeeze_void_average_x
_platon_squeeze_void_average_y
_platon_squeeze_void_average_z
_platon_squeeze_void_volume
_platon_squeeze_void_count_electrons
_platon_squeeze_void_content
1 0.477 0.000 -0.023 705 233 '5.4 C6H6'
2 0.619 0.500 0.619 705 233 '5.4 C6H6'
